data_4324637
loop_
_publ_author_name
'Igor O. Koshevoy'
'Chia-Li Lin'
'Antti J. Karttunen'
'Janne J\"anis'
'Matti Haukka'
'Sergey P. Tunik'
'Pi-Tai Chou'
'Tapani A. Pakkanen'

_publ_section_title
;
 Stepwise 1D Growth of Luminescent Au(I)-Ag(I) Phosphine-Alkynyl Clusters:
 Synthesis, Photophysical, and Theoretical Studies
;
_journal_name_full 'Inorganic Chemistry'
_journal_page_first 2395
_journal_page_last 2403
_journal_paper_doi 10.1021/ic102204h
_journal_volume 50
_journal_year 2011
_chemical_formula_moiety 'C240 H156 Ag10 Au12 P4'
_chemical_formula_sum 'C240 H156 Ag10 Au12 P4'
_chemical_formula_weight 6605.83
_chemical_name_systematic
; 
 ? 
;
_space_group_IT_number 2
_symmetry_cell_setting triclinic
_symmetry_space_group_name_Hall '-P 1'
_symmetry_space_group_name_H-M 'P -1'
_atom_sites_solution_hydrogens geom
_atom_sites_solution_primary direct
_atom_sites_solution_secondary difmap
_audit_creation_method SHELXL-97
_cell_angle_alpha 101.633(5)
_cell_angle_beta 90.727(5)
_cell_angle_gamma 99.280(5)
_cell_formula_units_Z 2
_cell_length_a 16.367(2)
_cell_length_b 25.136(3)
_cell_length_c 30.533(4)
_cell_measurement_reflns_used 9672
_cell_measurement_temperature 100(2)
_cell_measurement_theta_max 25.76
_cell_measurement_theta_min 2.52
_cell_volume 12129(3)
_computing_cell_refinement 'SAINT (Bruker AXS, 2009)'
_computing_data_collection 'APEX2 (Bruker AXS, 2010)'
_computing_data_reduction 'SAINT (Bruker AXS, 2009)'
_computing_molecular_graphics 'Diamond v.3.2f (Brandenburg, 2010)'
_computing_publication_material 'SHELXL-97 (Sheldrick, 2008)'
_computing_structure_refinement 'SHELXL-97 (Sheldrick, 2008)'
_computing_structure_solution 'SHELXS-97 (Sheldrick, 2008)'
_diffrn_ambient_temperature 100(2)
_diffrn_detector_area_resol_mean 16
_diffrn_measured_fraction_theta_full 0.929
_diffrn_measured_fraction_theta_max 0.929
_diffrn_measurement_device '62mm x 62mm CCD camera on \k-goniostat'
_diffrn_measurement_device_type 'Bruker KAPPA APEX II CCD'
_diffrn_measurement_method '\f scans and \w scans with \k offset'
_diffrn_radiation_monochromator 'horizontally mounted graphite crystal'
_diffrn_radiation_source 'fine-focus sealed tube'
_diffrn_radiation_type MoK\a
_diffrn_radiation_wavelength 0.71073
_diffrn_reflns_av_R_equivalents 0.0621
_diffrn_reflns_av_sigmaI/netI 0.1244
_diffrn_reflns_limit_h_max 18
_diffrn_reflns_limit_h_min -19
_diffrn_reflns_limit_k_max 28
_diffrn_reflns_limit_k_min -29
_diffrn_reflns_limit_l_max 36
_diffrn_reflns_limit_l_min -35
_diffrn_reflns_number 108412
_diffrn_reflns_theta_full 25.05
_diffrn_reflns_theta_max 25.05
_diffrn_reflns_theta_min 1.41
_exptl_absorpt_coefficient_mu 8.081
_exptl_absorpt_correction_T_max 0.5109
_exptl_absorpt_correction_T_min 0.3730
_exptl_absorpt_correction_type analytical
_exptl_absorpt_process_details 'SADABS (Sheldrick, 2008)'
_exptl_crystal_colour yellow
_exptl_crystal_density_diffrn 1.809
_exptl_crystal_description block
_exptl_crystal_F_000 6148
_exptl_crystal_size_max 0.15
_exptl_crystal_size_mid 0.14
_exptl_crystal_size_min 0.10
_platon_squeeze_details
;
The contribution of the missing solvent molecules and anios to the calculated 
structure factors was taken into account with the BYPASS algorithm 
(van der Sluis & Spek, 1990), implemented as the SQUEEZE option in 
PLATON (Spek, 2003).
;
_refine_diff_density_max 9.510
_refine_diff_density_min -3.814
_refine_diff_density_rms 0.504
_refine_ls_extinction_method none
_refine_ls_goodness_of_fit_ref 1.114
_refine_ls_hydrogen_treatment constr
_refine_ls_matrix_type full
_refine_ls_number_parameters 1921
_refine_ls_number_reflns 39919
_refine_ls_number_restraints 1448
_refine_ls_restrained_S_all 1.095
_refine_ls_R_factor_all 0.1854
_refine_ls_R_factor_gt 0.1164
_refine_ls_shift/su_max 0.009
_refine_ls_shift/su_mean 0.000
_refine_ls_structure_factor_coef Fsqd
_refine_ls_weighting_details 'calc w=1/[\s^2^(Fo^2^)+(0.2000P)^2^+0.0000P] where P=(Fo^2^+2Fc^2^)/3'
_refine_ls_weighting_scheme calc
_refine_ls_wR_factor_gt 0.3041
_refine_ls_wR_factor_ref 0.3499
_reflns_number_gt 20154
_reflns_number_total 39919
_reflns_threshold_expression >2sigma(I)
_cod_data_source_file ic102204h_si_002_2.cif
_cod_data_source_block 3
_cod_database_code 4324637

loop_
_symmetry_equiv_pos_as_xyz
'x, y, z'
'-x, -y, -z'

loop_
_atom_site_label
_atom_site_type_symbol
_atom_site_fract_x
_atom_site_fract_y
_atom_site_fract_z
_atom_site_U_iso_or_equiv
_atom_site_adp_type
_atom_site_occupancy
_atom_site_symmetry_multiplicity
_atom_site_calc_flag
_atom_site_refinement_flags
Au1 Au 0.07693(8) 0.81591(4) 0.96626(4) 0.0478(3) Uani 1 1 d .
Au2 Au 0.06284(9) 0.87945(4) 0.79250(4) 0.0513(4) Uani 1 1 d .
Au3 Au 0.03162(8) 0.71716(5) 0.88760(4) 0.0527(4) Uani 1 1 d .
Au4 Au 0.07394(8) 0.75516(5) 0.78466(4) 0.0513(4) Uani 1 1 d .
Au5 Au 0.03155(6) 0.56649(4) 0.83413(3) 0.0341(3) Uani 1 1 d .
Au6 Au 0.05348(7) 0.59748(4) 0.73061(3) 0.0399(3) Uani 1 1 d .
Au7 Au 0.03472(7) 0.40884(4) 0.77811(3) 0.0339(3) Uani 1 1 d .
Au8 Au 0.03558(6) 0.44402(4) 0.67824(3) 0.0342(3) Uani 1 1 d .
Au9 Au 0.03328(7) 0.25796(4) 0.72317(4) 0.0382(3) Uani 1 1 d .
Au10 Au -0.00418(8) 0.27893(5) 0.61758(4) 0.0456(3) Uani 1 1 d .
Au11 Au 0.06114(8) 0.20476(4) 0.53764(4) 0.0460(3) Uani 1 1 d .
Au12 Au 0.02346(7) 0.13252(4) 0.71418(3) 0.0404(3) Uani 1 1 d .
Ag1 Ag -0.0462(2) 0.79696(10) 0.84667(11) 0.0888(11) Uani 1 1 d .
Ag2 Ag 0.1487(2) 0.81614(13) 0.87348(10) 0.1017(13) Uani 1 1 d .
Ag3 Ag -0.04747(13) 0.65625(8) 0.79614(7) 0.0428(6) Uani 1 1 d .
Ag4 Ag 0.14690(13) 0.66605(8) 0.82256(7) 0.0422(5) Uani 1 1 d .
Ag5 Ag -0.06333(13) 0.49731(8) 0.75137(7) 0.0427(6) Uani 1 1 d .
Ag6 Ag 0.14037(12) 0.51255(8) 0.76723(7) 0.0408(5) Uani 1 1 d .
Ag7 Ag -0.07231(13) 0.33936(8) 0.70234(7) 0.0384(5) Uani 1 1 d .
Ag8 Ag 0.12530(13) 0.35466(8) 0.68961(7) 0.0373(5) Uani 1 1 d .
Ag9 Ag 0.08165(16) 0.19099(10) 0.63704(8) 0.0550(7) Uani 1 1 d .
Ag10 Ag -0.10951(18) 0.18634(10) 0.66992(9) 0.0663(7) Uani 1 1 d .
P1 P 0.0212(5) 0.7592(3) 1.0110(3) 0.045(2) Uani 1 1 d .
P2 P 0.1349(6) 0.8775(3) 0.7282(2) 0.054(2) Uani 1 1 d .
P3 P 0.0804(5) 0.1476(3) 0.7848(2) 0.046(2) Uani 1 1 d .
P4 P 0.0010(6) 0.2499(3) 0.4915(2) 0.053(2) Uani 1 1 d .
C1 C -0.0792(9) 0.7725(7) 1.0308(6) 0.044(7) Uani 1 1 d GU
C2 C -0.1268(11) 0.7345(6) 1.0515(7) 0.042(7) Uani 1 1 d GU
H2 H -0.1070 0.7019 1.0547 0.050 Uiso 1 1 calc R
C3 C -0.2035(11) 0.7441(7) 1.0673(7) 0.075(10) Uani 1 1 d GU
H3 H -0.2360 0.7181 1.0814 0.090 Uiso 1 1 calc R
C4 C -0.2325(9) 0.7917(8) 1.0625(7) 0.062(9) Uani 1 1 d GU
H4 H -0.2849 0.7983 1.0734 0.075 Uiso 1 1 calc R
C5 C -0.1848(12) 0.8297(7) 1.0419(7) 0.070(10) Uani 1 1 d GU
H5 H -0.2046 0.8623 1.0387 0.084 Uiso 1 1 calc R
C6 C -0.1082(11) 0.8201(6) 1.0261(6) 0.049(7) Uani 1 1 d GU
H6 H -0.0756 0.8461 1.0120 0.059 Uiso 1 1 calc R
C7 C 0.0912(13) 0.7655(9) 1.0604(6) 0.074(10) Uani 1 1 d GU
C8 C 0.1592(15) 0.7384(8) 1.0570(7) 0.084(11) Uani 1 1 d GU
H8 H 0.1650 0.7120 1.0307 0.100 Uiso 1 1 calc R
C9 C 0.2188(12) 0.7501(9) 1.0919(8) 0.084(11) Uani 1 1 d GU
H9 H 0.2653 0.7316 1.0896 0.100 Uiso 1 1 calc R
C10 C 0.2104(12) 0.7889(9) 1.1304(7) 0.073(10) Uani 1 1 d GU
H10 H 0.2511 0.7968 1.1543 0.088 Uiso 1 1 calc R
C11 C 0.1424(13) 0.8159(7) 1.1338(6) 0.058(8) Uani 1 1 d GU
H11 H 0.1366 0.8424 1.1601 0.069 Uiso 1 1 calc R
C12 C 0.0828(11) 0.8043(8) 1.0989(7) 0.046(7) Uani 1 1 d GU
H12 H 0.0363 0.8228 1.1012 0.056 Uiso 1 1 calc R
C13 C 0.0150(17) 0.6900(11) 0.9944(9) 0.043(7) Uani 1 1 d U
C14 C 0.0161(17) 0.6378(11) 0.9810(9) 0.046(7) Uani 1 1 d U
C15 C 0.0113(11) 0.5828(5) 0.9629(6) 0.036(6) Uani 1 1 d GU
C16 C -0.0478(9) 0.5512(7) 0.9310(6) 0.059(8) Uani 1 1 d GU
H16 H -0.0931 0.5665 0.9221 0.071 Uiso 1 1 calc R
C17 C -0.0405(10) 0.4971(6) 0.9121(5) 0.034(6) Uani 1 1 d GU
H17 H -0.0809 0.4755 0.8903 0.041 Uiso 1 1 calc R
C18 C 0.0258(11) 0.4746(5) 0.9251(6) 0.046(7) Uani 1 1 d GU
C19 C 0.0849(10) 0.5063(7) 0.9571(6) 0.063(9) Uani 1 1 d GU
H19 H 0.1302 0.4909 0.9660 0.076 Uiso 1 1 calc R
C20 C 0.0776(10) 0.5603(7) 0.9760(5) 0.052(8) Uani 1 1 d GU
H20 H 0.1180 0.5819 0.9978 0.063 Uiso 1 1 calc R
C21 C 0.0395(9) 0.4147(5) 0.9056(5) 0.021(5) Uani 1 1 d GU
C22 C -0.0290(7) 0.3746(6) 0.8899(5) 0.037(6) Uani 1 1 d GU
H22 H -0.0833 0.3821 0.8957 0.044 Uiso 1 1 calc R
C23 C -0.0181(9) 0.3234(5) 0.8656(6) 0.046(7) Uani 1 1 d GU
H23 H -0.0650 0.2959 0.8548 0.055 Uiso 1 1 calc R
C24 C 0.0613(10) 0.3123(5) 0.8569(5) 0.040(6) Uani 1 1 d GU
C25 C 0.1298(8) 0.3524(7) 0.8726(6) 0.048(7) Uani 1 1 d GU
H25 H 0.1841 0.3449 0.8668 0.058 Uiso 1 1 calc R
C26 C 0.1189(8) 0.4037(6) 0.8970(6) 0.053(8) Uani 1 1 d GU
H26 H 0.1657 0.4311 0.9077 0.063 Uiso 1 1 calc R
C27 C 0.0680(17) 0.2587(11) 0.8343(9) 0.042(7) Uani 1 1 d U
C28 C 0.074(2) 0.2140(13) 0.8175(11) 0.061(9) Uani 1 1 d U
C29 C 0.1874(10) 0.1353(8) 0.7883(7) 0.055(8) Uani 1 1 d GU
C30 C 0.2079(12) 0.0890(7) 0.7602(6) 0.055(8) Uani 1 1 d GU
H30 H 0.1664 0.0641 0.7410 0.066 Uiso 1 1 calc R
C31 C 0.2890(14) 0.0791(7) 0.7603(7) 0.090(12) Uani 1 1 d GU
H31 H 0.3030 0.0475 0.7411 0.109 Uiso 1 1 calc R
C32 C 0.3497(10) 0.1156(10) 0.7885(8) 0.084(11) Uani 1 1 d GU
H32 H 0.4052 0.1088 0.7885 0.100 Uiso 1 1 calc R
C33 C 0.3292(12) 0.1619(8) 0.8165(7) 0.078(11) Uani 1 1 d GU
H33 H 0.3707 0.1868 0.8358 0.094 Uiso 1 1 calc R
C34 C 0.2481(13) 0.1717(7) 0.8164(6) 0.058(8) Uani 1 1 d GU
H34 H 0.2341 0.2034 0.8356 0.070 Uiso 1 1 calc R
C35 C 0.0274(12) 0.1030(7) 0.8170(6) 0.025(5) Uani 1 1 d GU
C36 C -0.0443(13) 0.0674(9) 0.7989(6) 0.108(14) Uani 1 1 d GU
H36 H -0.0653 0.0679 0.7698 0.129 Uiso 1 1 calc R
C37 C -0.0854(12) 0.0310(9) 0.8233(8) 0.094(13) Uani 1 1 d GU
H37 H -0.1344 0.0066 0.8109 0.113 Uiso 1 1 calc R
C38 C -0.0547(14) 0.0303(8) 0.8658(8) 0.082(11) Uani 1 1 d GU
H38 H -0.0828 0.0054 0.8824 0.099 Uiso 1 1 calc R
C39 C 0.0170(14) 0.0659(9) 0.8839(6) 0.084(11) Uani 1 1 d GU
H39 H 0.0379 0.0654 0.9129 0.101 Uiso 1 1 calc R
C40 C 0.0581(11) 0.1023(7) 0.8595(6) 0.057(8) Uani 1 1 d GU
H40 H 0.1071 0.1267 0.8719 0.068 Uiso 1 1 calc R
C41 C -0.1076(9) 0.2215(7) 0.4707(6) 0.042(7) Uani 1 1 d GU
C42 C -0.1422(11) 0.1672(7) 0.4706(6) 0.054(8) Uani 1 1 d GU
H42 H -0.1130 0.1451 0.4848 0.065 Uiso 1 1 calc R
C43 C -0.2197(12) 0.1452(6) 0.4496(7) 0.057(8) Uani 1 1 d GU
H43 H -0.2433 0.1081 0.4495 0.069 Uiso 1 1 calc R
C44 C -0.2625(10) 0.1775(9) 0.4288(7) 0.096(13) Uani 1 1 d GU
H44 H -0.3154 0.1624 0.4145 0.116 Uiso 1 1 calc R
C45 C -0.2278(12) 0.2318(8) 0.4290(7) 0.075(10) Uani 1 1 d GU
H45 H -0.2570 0.2539 0.4148 0.090 Uiso 1 1 calc R
C46 C -0.1504(12) 0.2538(6) 0.4500(7) 0.051(8) Uani 1 1 d GU
H46 H -0.1267 0.2909 0.4501 0.061 Uiso 1 1 calc R
C47 C 0.0724(14) 0.2497(10) 0.4448(7) 0.074(10) Uani 1 1 d GU
C48 C 0.0507(12) 0.2088(9) 0.4066(8) 0.070(10) Uani 1 1 d GU
H48 H -0.0012 0.1850 0.4041 0.085 Uiso 1 1 calc R
C49 C 0.1049(15) 0.2029(8) 0.3719(6) 0.064(9) Uani 1 1 d GU
H49 H 0.0901 0.1749 0.3458 0.077 Uiso 1 1 calc R
C50 C 0.1809(14) 0.2378(11) 0.3755(8) 0.096(13) Uani 1 1 d GU
H50 H 0.2179 0.2337 0.3518 0.116 Uiso 1 1 calc R
C51 C 0.2026(13) 0.2786(10) 0.4137(10) 0.16(2) Uani 1 1 d GU
H51 H 0.2545 0.3025 0.4161 0.195 Uiso 1 1 calc R
C52 C 0.1484(16) 0.2846(9) 0.4484(7) 0.090(12) Uani 1 1 d GU
H52 H 0.1632 0.3125 0.4745 0.108 Uiso 1 1 calc R
C53 C 0.011(2) 0.3192(14) 0.5100(12) 0.068(9) Uani 1 1 d U
C54 C 0.0123(17) 0.3687(8) 0.5255(9) 0.047(7) Uani 1 1 d DU
C55 C 0.0298(15) 0.4271(7) 0.5438(10) 0.140(8) Uani 1 1 d GDU
C58 C 0.1033(15) 0.4504(10) 0.5685(10) 0.140(8) Uani 1 1 d GDU
H58 H 0.1441 0.4284 0.5716 0.169 Uiso 1 1 calc R
C57 C 0.1171(19) 0.5061(10) 0.5886(10) 0.140(8) Uani 1 1 d GU
H57 H 0.1674 0.5220 0.6055 0.169 Uiso 1 1 calc R
C59 C 0.057(2) 0.5384(7) 0.5841(11) 0.140(8) Uani 1 1 d GDU
C60 C -0.016(2) 0.5151(9) 0.5594(11) 0.140(8) Uani 1 1 d GU
H60 H -0.0569 0.5371 0.5563 0.169 Uiso 1 1 calc R
C61 C -0.0300(15) 0.4594(10) 0.5392(10) 0.140(8) Uani 1 1 d GDU
H61 H -0.0802 0.4435 0.5223 0.169 Uiso 1 1 calc R
C62 C 0.0687(15) 0.5996(6) 0.6073(7) 0.062(9) Uani 1 1 d GDU
C63 C 0.0009(11) 0.6268(8) 0.6127(7) 0.068(9) Uani 1 1 d GU
H63 H -0.0523 0.6082 0.6008 0.082 Uiso 1 1 calc R
C64 C 0.0110(11) 0.6814(7) 0.6356(7) 0.060(9) Uani 1 1 d GU
H64 H -0.0353 0.7000 0.6393 0.072 Uiso 1 1 calc R
C65 C 0.0889(13) 0.7086(6) 0.6530(6) 0.052(8) Uani 1 1 d GU
C66 C 0.1567(11) 0.6814(9) 0.6475(7) 0.082(11) Uani 1 1 d GU
H66 H 0.2100 0.7000 0.6594 0.099 Uiso 1 1 calc R
C67 C 0.1466(12) 0.6269(9) 0.6247(8) 0.109(15) Uani 1 1 d GU
H67 H 0.1930 0.6082 0.6209 0.130 Uiso 1 1 calc R
C68 C 0.118(2) 0.7659(13) 0.6775(11) 0.060(9) Uani 1 1 d U
C69 C 0.1310(19) 0.8114(12) 0.7003(10) 0.054(8) Uani 1 1 d U
C70 C 0.0880(12) 0.9158(8) 0.6910(6) 0.048(7) Uani 1 1 d GU
C71 C 0.1101(12) 0.9083(8) 0.6467(7) 0.083(11) Uani 1 1 d GU
H71 H 0.1478 0.8841 0.6361 0.099 Uiso 1 1 calc R
C72 C 0.0770(14) 0.9363(9) 0.6177(5) 0.071(10) Uani 1 1 d GU
H72 H 0.0921 0.9312 0.5874 0.085 Uiso 1 1 calc R
C73 C 0.0218(14) 0.9717(9) 0.6331(7) 0.094(13) Uani 1 1 d GU
H73 H -0.0009 0.9908 0.6133 0.113 Uiso 1 1 calc R
C74 C -0.0003(12) 0.9792(8) 0.6774(7) 0.071(10) Uani 1 1 d GU
H74 H -0.0380 1.0034 0.6879 0.085 Uiso 1 1 calc R
C75 C 0.0328(12) 0.9512(8) 0.7064(5) 0.055(8) Uani 1 1 d GU
H75 H 0.0178 0.9564 0.7367 0.066 Uiso 1 1 calc R
C76 C 0.2451(11) 0.9041(9) 0.7355(8) 0.048(7) Uani 1 1 d GU
C77 C 0.2769(15) 0.9361(10) 0.7766(7) 0.095(13) Uani 1 1 d GU
H77 H 0.2423 0.9406 0.8013 0.115 Uiso 1 1 calc R
C78 C 0.3594(17) 0.9615(10) 0.7815(8) 0.102(14) Uani 1 1 d GU
H78 H 0.3812 0.9833 0.8095 0.122 Uiso 1 1 calc R
C79 C 0.4101(12) 0.9548(11) 0.7453(11) 0.121(16) Uani 1 1 d GU
H79 H 0.4665 0.9721 0.7486 0.145 Uiso 1 1 calc R
C80 C 0.3783(15) 0.9228(11) 0.7042(9) 0.120(16) Uani 1 1 d GU
H80 H 0.4129 0.9183 0.6794 0.144 Uiso 1 1 calc R
C81 C 0.2958(16) 0.8975(9) 0.6993(6) 0.092(12) Uani 1 1 d GU
H81 H 0.2740 0.8756 0.6713 0.110 Uiso 1 1 calc R
C90 C -0.0828(17) 0.7316(11) 0.8862(9) 0.042(7) Uani 1 1 d U
C91 C -0.1515(19) 0.7428(12) 0.8898(10) 0.051(7) Uani 1 1 d U
C100 C -0.2336(13) 0.7588(10) 0.8983(9) 0.067(9) Uani 1 1 d GU
C101 C -0.2774(15) 0.7769(10) 0.8665(7) 0.075(10) Uani 1 1 d GU
H101 H -0.2539 0.7802 0.8387 0.091 Uiso 1 1 calc R
C102 C -0.3555(15) 0.7902(10) 0.8754(9) 0.090(12) Uani 1 1 d GU
H102 H -0.3855 0.8026 0.8536 0.108 Uiso 1 1 calc R
C103 C -0.3899(14) 0.7854(11) 0.9161(10) 0.109(15) Uani 1 1 d GU
H103 H -0.4433 0.7945 0.9221 0.131 Uiso 1 1 calc R
C104 C -0.3461(19) 0.7673(12) 0.9479(8) 0.139(19) Uani 1 1 d GU
H104 H -0.3696 0.7640 0.9757 0.167 Uiso 1 1 calc R
C105 C -0.2679(18) 0.7540(11) 0.9390(8) 0.140(19) Uani 1 1 d GU
H105 H -0.2380 0.7416 0.9608 0.168 Uiso 1 1 calc R
C106 C -0.083(2) 0.5893(12) 0.8289(11) 0.056(8) Uani 1 1 d U
C107 C -0.1530(19) 0.5920(12) 0.8317(10) 0.051(8) Uani 1 1 d U
C108 C -0.2344(12) 0.6072(10) 0.8364(9) 0.072(10) Uani 1 1 d GU
C109 C -0.2802(16) 0.6164(9) 0.8008(7) 0.063(9) Uani 1 1 d GU
H109 H -0.2575 0.6138 0.7721 0.076 Uiso 1 1 calc R
C110 C -0.3593(16) 0.6292(11) 0.8072(9) 0.116(16) Uani 1 1 d GU
H110 H -0.3906 0.6355 0.7828 0.139 Uiso 1 1 calc R
C111 C -0.3925(14) 0.6329(12) 0.8491(11) 0.15(2) Uani 1 1 d GU
H111 H -0.4465 0.6417 0.8535 0.178 Uiso 1 1 calc R
C112 C -0.3467(19) 0.6237(11) 0.8847(8) 0.115(16) Uani 1 1 d GU
H112 H -0.3694 0.6263 0.9134 0.138 Uiso 1 1 calc R
C113 C -0.2677(17) 0.6109(10) 0.8783(7) 0.096(13) Uani 1 1 d GU
H113 H -0.2364 0.6046 0.9027 0.115 Uiso 1 1 calc R
C114 C -0.0811(17) 0.4225(11) 0.7885(9) 0.041(7) Uani 1 1 d U
C115 C -0.1475(18) 0.4354(11) 0.7961(10) 0.049(7) Uani 1 1 d U
C116 C -0.2346(14) 0.4423(10) 0.8007(10) 0.054(8) Uani 1 1 d GU
C117 C -0.292(2) 0.4233(12) 0.7646(8) 0.15(2) Uani 1 1 d GU
H117 H -0.2741 0.4064 0.7364 0.181 Uiso 1 1 calc R
C118 C -0.3742(18) 0.4292(14) 0.7697(10) 0.21(3) Uani 1 1 d GU
H118 H -0.4131 0.4162 0.7450 0.254 Uiso 1 1 calc R
C119 C -0.3997(14) 0.4540(12) 0.8110(13) 0.094(13) Uani 1 1 d GU
H119 H -0.4562 0.4580 0.8145 0.112 Uiso 1 1 calc R
C120 C -0.343(2) 0.4730(11) 0.8471(9) 0.126(17) Uani 1 1 d GU
H120 H -0.3602 0.4899 0.8753 0.151 Uiso 1 1 calc R
C121 C -0.2602(17) 0.4671(11) 0.8420(8) 0.141(19) Uani 1 1 d GU
H121 H -0.2212 0.4801 0.8667 0.169 Uiso 1 1 calc R
C122 C -0.0816(13) 0.2678(9) 0.7385(8) 0.028(5) Uani 1 1 d DU
C123 C -0.1541(16) 0.2688(15) 0.7488(13) 0.087(12) Uani 1 1 d DU
C124 C -0.2377(15) 0.2739(14) 0.7637(10) 0.187(12) Uani 1 1 d GDU
C125 C -0.3060(18) 0.2420(14) 0.7383(10) 0.187(12) Uani 1 1 d GDU
H125 H -0.2989 0.2203 0.7097 0.224 Uiso 1 1 calc R
C126 C -0.3849(16) 0.2418(15) 0.7547(15) 0.187(12) Uani 1 1 d GU
H126 H -0.4316 0.2200 0.7374 0.224 Uiso 1 1 calc R
C127 C -0.3954(19) 0.2735(17) 0.7965(15) 0.187(12) Uani 1 1 d GU
H127 H -0.4493 0.2734 0.8077 0.224 Uiso 1 1 calc R
C128 C -0.327(2) 0.3054(16) 0.8218(11) 0.187(12) Uani 1 1 d GU
H128 H -0.3342 0.3271 0.8504 0.224 Uiso 1 1 calc R
C129 C -0.248(2) 0.3056(14) 0.8054(10) 0.187(12) Uani 1 1 d GDU
H129 H -0.2015 0.3274 0.8228 0.224 Uiso 1 1 calc R
C130 C -0.0449(19) 0.7311(11) 0.7629(10) 0.048(7) Uani 1 1 d U
C131 C -0.1083(19) 0.7208(11) 0.7456(10) 0.046(7) Uani 1 1 d U
C132 C -0.1950(16) 0.7106(15) 0.7277(11) 0.097(13) Uani 1 1 d GU
C133 C -0.220(2) 0.6644(13) 0.6940(12) 0.17(2) Uani 1 1 d GU
H133 H -0.1841 0.6382 0.6858 0.209 Uiso 1 1 calc R
C134 C -0.298(3) 0.6564(12) 0.6724(10) 0.18(3) Uani 1 1 d GU
H134 H -0.3147 0.6247 0.6493 0.222 Uiso 1 1 calc R
C135 C -0.3501(17) 0.6946(15) 0.6844(11) 0.113(15) Uani 1 1 d GU
H135 H -0.4031 0.6892 0.6695 0.136 Uiso 1 1 calc R
C136 C -0.3251(19) 0.7409(13) 0.7180(12) 0.142(19) Uani 1 1 d GU
H136 H -0.3610 0.7671 0.7262 0.171 Uiso 1 1 calc R
C137 C -0.248(2) 0.7489(11) 0.7397(9) 0.119(16) Uani 1 1 d GU
H137 H -0.2305 0.7806 0.7627 0.142 Uiso 1 1 calc R
C138 C -0.063(2) 0.5611(13) 0.7077(11) 0.060(9) Uani 1 1 d U
C139 C -0.133(2) 0.5402(13) 0.6912(11) 0.064(9) Uani 1 1 d U
C140 C -0.208(2) 0.5205(14) 0.6712(16) 0.17(2) Uani 1 1 d GU
C141 C -0.284(3) 0.5157(13) 0.6904(10) 0.113(15) Uani 1 1 d GU
H141 H -0.2875 0.5253 0.7220 0.135 Uiso 1 1 calc R
C142 C -0.3564(19) 0.4968(13) 0.6634(15) 0.134(18) Uani 1 1 d GU
H142 H -0.4088 0.4935 0.6766 0.161 Uiso 1 1 calc R
C143 C -0.352(2) 0.4827(15) 0.6172(14) 0.17(2) Uani 1 1 d GU
H143 H -0.4011 0.4698 0.5988 0.208 Uiso 1 1 calc R
C144 C -0.275(3) 0.4875(18) 0.5980(11) 0.44(7) Uani 1 1 d GU
H144 H -0.2721 0.4779 0.5664 0.523 Uiso 1 1 calc R
C145 C -0.203(2) 0.5064(17) 0.6249(17) 0.18(3) Uani 1 1 d GU
H145 H -0.1507 0.5097 0.6118 0.214 Uiso 1 1 calc R
C146 C 0.1713(15) 0.6295(9) 0.7487(8) 0.031(6) Uani 1 1 d U
C147 C 0.2413(17) 0.6530(10) 0.7584(9) 0.037(6) Uani 1 1 d U
C148 C 0.3246(13) 0.6728(10) 0.7675(10) 0.073(10) Uani 1 1 d GU
C149 C 0.3721(19) 0.6798(12) 0.7310(7) 0.134(18) Uani 1 1 d GU
H149 H 0.3475 0.6690 0.7015 0.160 Uiso 1 1 calc R
C150 C 0.4556(18) 0.7027(13) 0.7376(9) 0.17(2) Uani 1 1 d GU
H150 H 0.4881 0.7074 0.7127 0.207 Uiso 1 1 calc R
C151 C 0.4916(13) 0.7185(10) 0.7808(10) 0.078(11) Uani 1 1 d GU
H151 H 0.5487 0.7341 0.7853 0.093 Uiso 1 1 calc R
C152 C 0.4441(17) 0.7115(10) 0.8172(8) 0.103(14) Uani 1 1 d GU
H152 H 0.4687 0.7224 0.8467 0.123 Uiso 1 1 calc R
C153 C 0.3606(16) 0.6887(11) 0.8106(8) 0.101(14) Uani 1 1 d GU
H153 H 0.3281 0.6839 0.8355 0.121 Uiso 1 1 calc R
C154 C 0.1159(13) 0.3169(8) 0.6166(7) 0.021(5) Uani 1 1 d U
C155 C 0.1756(15) 0.3398(9) 0.6073(8) 0.030(6) Uani 1 1 d U
C156 C 0.2613(12) 0.3578(9) 0.5915(7) 0.049(7) Uani 1 1 d GU
C157 C 0.2916(16) 0.3205(8) 0.5583(8) 0.083(11) Uani 1 1 d GU
H157 H 0.2609 0.2846 0.5481 0.100 Uiso 1 1 calc R
C158 C 0.3670(17) 0.3358(12) 0.5400(8) 0.128(17) Uani 1 1 d GU
H158 H 0.3878 0.3103 0.5174 0.154 Uiso 1 1 calc R
C159 C 0.4120(14) 0.3884(13) 0.5550(11) 0.122(16) Uani 1 1 d GU
H159 H 0.4636 0.3988 0.5425 0.146 Uiso 1 1 calc R
C160 C 0.3817(16) 0.4257(9) 0.5882(11) 0.17(2) Uani 1 1 d GU
H160 H 0.4125 0.4616 0.5984 0.204 Uiso 1 1 calc R
C161 C 0.3063(17) 0.4104(8) 0.6064(8) 0.089(12) Uani 1 1 d GU
H161 H 0.2856 0.4358 0.6291 0.106 Uiso 1 1 calc R
C162 C 0.1535(17) 0.4801(10) 0.6943(9) 0.039(6) Uani 1 1 d U
C163 C 0.2255(18) 0.5001(11) 0.6996(10) 0.045(7) Uani 1 1 d U
C164 C 0.3120(11) 0.5245(8) 0.7050(8) 0.045(7) Uani 1 1 d GU
C165 C 0.3558(14) 0.5252(9) 0.7445(7) 0.072(10) Uani 1 1 d GU
H165 H 0.3277 0.5132 0.7687 0.087 Uiso 1 1 calc R
C166 C 0.4409(14) 0.5435(10) 0.7486(8) 0.099(13) Uani 1 1 d GU
H166 H 0.4709 0.5441 0.7756 0.119 Uiso 1 1 calc R
C167 C 0.4821(11) 0.5611(11) 0.7132(10) 0.094(13) Uani 1 1 d GU
H167 H 0.5403 0.5737 0.7160 0.113 Uiso 1 1 calc R
C168 C 0.4383(16) 0.5604(11) 0.6738(8) 0.15(2) Uani 1 1 d GU
H168 H 0.4665 0.5724 0.6496 0.175 Uiso 1 1 calc R
C170 C 0.3532(16) 0.5421(10) 0.6697(7) 0.109(15) Uani 1 1 d GU
H170 H 0.3233 0.5416 0.6427 0.130 Uiso 1 1 calc R
C171 C 0.1443(14) 0.3895(9) 0.7650(8) 0.025(5) Uani 1 1 d U
C172 C 0.2129(16) 0.3767(10) 0.7582(8) 0.034(6) Uani 1 1 d U
C173 C 0.2954(10) 0.3635(8) 0.7538(7) 0.041(7) Uani 1 1 d GU
C174 C 0.3231(14) 0.3326(9) 0.7821(6) 0.099(13) Uani 1 1 d GU
H174 H 0.2888 0.3219 0.8048 0.119 Uiso 1 1 calc R
C175 C 0.4009(15) 0.3173(9) 0.7773(7) 0.095(13) Uani 1 1 d GU
H175 H 0.4198 0.2962 0.7966 0.113 Uiso 1 1 calc R
C176 C 0.4510(11) 0.3330(10) 0.7441(8) 0.085(11) Uani 1 1 d GU
H176 H 0.5042 0.3225 0.7408 0.101 Uiso 1 1 calc R
C177 C 0.4233(12) 0.3639(9) 0.7158(7) 0.074(10) Uani 1 1 d GU
H177 H 0.4576 0.3746 0.6931 0.089 Uiso 1 1 calc R
C178 C 0.3455(12) 0.3792(8) 0.7206(6) 0.062(9) Uani 1 1 d GU
H178 H 0.3266 0.4003 0.7012 0.075 Uiso 1 1 calc R
C179 C -0.128(2) 0.2392(14) 0.6066(12) 0.067(9) Uani 1 1 d U
C180 C -0.189(2) 0.2122(13) 0.6065(11) 0.060(9) Uani 1 1 d U
C181 C -0.2730(14) 0.1863(11) 0.5930(10) 0.088(12) Uani 1 1 d GU
C182 C -0.304(2) 0.1913(12) 0.5517(10) 0.115(15) Uani 1 1 d GU
H182 H -0.2717 0.2135 0.5344 0.138 Uiso 1 1 calc R
C183 C -0.383(2) 0.1639(14) 0.5358(9) 0.23(3) Uani 1 1 d GU
H183 H -0.4042 0.1673 0.5076 0.281 Uiso 1 1 calc R
C184 C -0.4303(15) 0.1315(13) 0.5611(12) 0.103(14) Uani 1 1 d GU
H184 H -0.4841 0.1128 0.5503 0.123 Uiso 1 1 calc R
C185 C -0.3991(18) 0.1265(11) 0.6024(11) 0.18(3) Uani 1 1 d GU
H185 H -0.4316 0.1044 0.6197 0.220 Uiso 1 1 calc R
C186 C -0.3205(19) 0.1539(12) 0.6183(8) 0.090(12) Uani 1 1 d GU
H186 H -0.2991 0.1505 0.6465 0.108 Uiso 1 1 calc R
C187 C -0.0277(17) 0.1095(10) 0.6504(9) 0.040(6) Uani 1 1 d U
C188 C -0.0634(15) 0.0965(9) 0.6156(8) 0.029(5) Uani 1 1 d U
C189 C -0.0986(11) 0.0731(7) 0.5722(5) 0.045(7) Uani 1 1 d GU
C190 C -0.1843(11) 0.0619(8) 0.5652(6) 0.065(9) Uani 1 1 d GU
H190 H -0.2188 0.0707 0.5895 0.078 Uiso 1 1 calc R
C191 C -0.2194(9) 0.0380(9) 0.5227(8) 0.090(12) Uani 1 1 d GU
H191 H -0.2780 0.0304 0.5179 0.108 Uiso 1 1 calc R
C192 C -0.1689(13) 0.0252(8) 0.4872(6) 0.085(11) Uani 1 1 d GU
H192 H -0.1929 0.0088 0.4581 0.102 Uiso 1 1 calc R
C193 C -0.0832(12) 0.0363(7) 0.4942(5) 0.052(8) Uani 1 1 d GU
H193 H -0.0487 0.0275 0.4699 0.062 Uiso 1 1 calc R
C194 C -0.0481(9) 0.0602(7) 0.5367(6) 0.034(6) Uani 1 1 d GU
H194 H 0.0105 0.0679 0.5415 0.040 Uiso 1 1 calc R
C195 C -0.0834(17) 0.4065(10) 0.6631(9) 0.038(6) Uani 1 1 d U
C196 C -0.149(2) 0.3815(13) 0.6493(11) 0.062(9) Uani 1 1 d U
C197 C -0.240(2) 0.3582(16) 0.6246(17) 0.140(19) Uani 1 1 d GU
C198 C -0.261(3) 0.355(2) 0.5798(16) 0.90(13) Uani 1 1 d GU
H198 H -0.2216 0.3694 0.5610 1.077 Uiso 1 1 calc R
C199 C -0.340(4) 0.330(2) 0.5624(13) 0.28(4) Uani 1 1 d GU
H199 H -0.3545 0.3274 0.5318 0.334 Uiso 1 1 calc R
C200 C -0.398(3) 0.3083(17) 0.590(2) 0.22(3) Uani 1 1 d GU
H200 H -0.4520 0.2913 0.5780 0.259 Uiso 1 1 calc R
C201 C -0.377(3) 0.3118(16) 0.6348(18) 0.21(3) Uani 1 1 d GU
H201 H -0.4165 0.2971 0.6535 0.247 Uiso 1 1 calc R
C202 C -0.298(3) 0.3367(15) 0.6521(12) 0.135(18) Uani 1 1 d GU
H202 H -0.2836 0.3391 0.6828 0.162 Uiso 1 1 calc R
C203 C 0.1461(15) 0.5489(9) 0.8416(8) 0.028(5) Uani 1 1 d U
C204 C 0.2096(17) 0.5362(10) 0.8500(9) 0.040(6) Uani 1 1 d U
C205 C 0.2905(13) 0.5268(10) 0.8624(8) 0.047(7) Uani 1 1 d GU
C206 C 0.3500(19) 0.5694(7) 0.8854(10) 0.138(19) Uani 1 1 d GU
H206 H 0.3391 0.6061 0.8915 0.166 Uiso 1 1 calc R
C207 C 0.4254(17) 0.5583(11) 0.8995(10) 0.23(3) Uani 1 1 d GU
H207 H 0.4660 0.5875 0.9153 0.279 Uiso 1 1 calc R
C208 C 0.4413(13) 0.5046(14) 0.8906(10) 0.109(15) Uani 1 1 d GU
H208 H 0.4929 0.4971 0.9002 0.131 Uiso 1 1 calc R
C209 C 0.3819(16) 0.4620(9) 0.8676(9) 0.089(12) Uani 1 1 d GU
H209 H 0.3928 0.4253 0.8615 0.106 Uiso 1 1 calc R
C210 C 0.3065(14) 0.4731(8) 0.8535(8) 0.072(10) Uani 1 1 d GU
H210 H 0.2658 0.4440 0.8378 0.087 Uiso 1 1 calc R
C211 C 0.1818(19) 0.7794(12) 0.8042(10) 0.051(7) Uani 1 1 d U
C212 C 0.259(3) 0.8088(16) 0.8178(14) 0.085(11) Uani 1 1 d U
C213 C 0.3483(19) 0.8331(14) 0.8274(17) 0.115(15) Uani 1 1 d GU
C214 C 0.398(3) 0.8358(15) 0.7912(11) 0.142(19) Uani 1 1 d GU
H214 H 0.3760 0.8212 0.7616 0.170 Uiso 1 1 calc R
C215 C 0.481(3) 0.8598(18) 0.7984(17) 0.24(4) Uani 1 1 d GU
H215 H 0.5157 0.8616 0.7737 0.287 Uiso 1 1 calc R
C216 C 0.514(2) 0.8812(16) 0.842(2) 0.21(3) Uani 1 1 d GU
H216 H 0.5710 0.8976 0.8467 0.246 Uiso 1 1 calc R
C217 C 0.464(3) 0.8785(17) 0.8779(14) 0.22(3) Uani 1 1 d GU
H217 H 0.4866 0.8931 0.9076 0.266 Uiso 1 1 calc R
C218 C 0.381(3) 0.8545(18) 0.8707(13) 0.24(4) Uani 1 1 d GU
H218 H 0.3469 0.8527 0.8954 0.293 Uiso 1 1 calc R
C219 C 0.1446(18) 0.7057(11) 0.8982(10) 0.044(7) Uani 1 1 d U
C220 C 0.2053(19) 0.7023(13) 0.9059(10) 0.058(8) Uani 1 1 d DU
C221 C 0.280(2) 0.6951(19) 0.9328(15) 0.286(19) Uani 1 1 d GDU
C222 C 0.359(2) 0.7205(18) 0.9251(16) 0.286(19) Uani 1 1 d GDU
H222 H 0.3659 0.7451 0.9050 0.343 Uiso 1 1 calc R
C223 C 0.428(2) 0.710(2) 0.9468(18) 0.286(19) Uani 1 1 d GU
H223 H 0.4822 0.7274 0.9415 0.343 Uiso 1 1 calc R
C224 C 0.418(3) 0.674(2) 0.9762(17) 0.286(19) Uani 1 1 d GU
H224 H 0.4657 0.6668 0.9910 0.343 Uiso 1 1 calc R
C225 C 0.340(3) 0.649(2) 0.9839(14) 0.286(19) Uani 1 1 d GU
H225 H 0.3330 0.6240 1.0040 0.343 Uiso 1 1 calc R
C226 C 0.271(3) 0.6591(19) 0.9622(14) 0.286(19) Uani 1 1 d GDU
H226 H 0.2167 0.6417 0.9675 0.343 Uiso 1 1 calc R
C227 C -0.0086(18) 0.8848(11) 0.8424(9) 0.045(7) Uani 1 1 d U
C228 C -0.050(2) 0.8926(13) 0.8779(12) 0.066(9) Uani 1 1 d U
C229 C -0.1058(16) 0.9125(9) 0.9142(7) 0.060(8) Uani 1 1 d GU
C230 C -0.1912(16) 0.9089(10) 0.9094(8) 0.112(15) Uani 1 1 d GU
H230 H -0.2192 0.8928 0.8812 0.135 Uiso 1 1 calc R
C231 C -0.2357(13) 0.9289(12) 0.9458(11) 0.107(14) Uani 1 1 d GU
H231 H -0.2941 0.9265 0.9425 0.129 Uiso 1 1 calc R
C232 C -0.1948(19) 0.9525(12) 0.9870(9) 0.16(2) Uani 1 1 d GU
H232 H -0.2252 0.9662 1.0119 0.195 Uiso 1 1 calc R
C233 C -0.109(2) 0.9560(11) 0.9918(7) 0.124(17) Uani 1 1 d GU
H233 H -0.0815 0.9722 1.0199 0.149 Uiso 1 1 calc R
C234 C -0.0649(13) 0.9360(10) 0.9554(9) 0.076(10) Uani 1 1 d GU
H234 H -0.0066 0.9385 0.9586 0.092 Uiso 1 1 calc R
C235 C 0.1329(15) 0.8727(10) 0.9377(8) 0.032(6) Uani 1 1 d U
C236 C 0.1760(17) 0.9141(11) 0.9257(9) 0.042(7) Uani 1 1 d U
C237 C 0.2256(11) 0.9605(6) 0.9108(6) 0.031(6) Uani 1 1 d GU
C238 C 0.3086(12) 0.9745(8) 0.9251(7) 0.078(11) Uani 1 1 d GU
H238 H 0.3324 0.9524 0.9418 0.094 Uiso 1 1 calc R
C239 C 0.3569(9) 1.0208(9) 0.9148(8) 0.090(12) Uani 1 1 d GU
H239 H 0.4137 1.0303 0.9246 0.108 Uiso 1 1 calc R
C240 C 0.3221(12) 1.0531(7) 0.8903(8) 0.076(10) Uani 1 1 d GU
H240 H 0.3551 1.0848 0.8833 0.091 Uiso 1 1 calc R
C241 C 0.2390(13) 1.0392(7) 0.8760(7) 0.065(9) Uani 1 1 d GU
H241 H 0.2152 1.0613 0.8592 0.078 Uiso 1 1 calc R
C242 C 0.1907(9) 0.9929(7) 0.8862(6) 0.053(8) Uani 1 1 d GU
H242 H 0.1340 0.9834 0.8765 0.064 Uiso 1 1 calc R
C243 C 0.1304(16) 0.1606(10) 0.5656(9) 0.034(6) Uani 1 1 d U
C244 C 0.1683(17) 0.1352(11) 0.5825(9) 0.041(7) Uani 1 1 d U
C245 C 0.2275(12) 0.1008(8) 0.5985(7) 0.050(7) Uani 1 1 d GU
C246 C 0.2003(11) 0.0706(9) 0.6306(7) 0.060(8) Uani 1 1 d GU
H246 H 0.1492 0.0747 0.6441 0.072 Uiso 1 1 calc R
C247 C 0.2480(15) 0.0344(9) 0.6427(7) 0.090(12) Uani 1 1 d GU
H247 H 0.2294 0.0138 0.6646 0.108 Uiso 1 1 calc R
C248 C 0.3228(14) 0.0285(9) 0.6229(8) 0.102(14) Uani 1 1 d GU
H248 H 0.3554 0.0037 0.6312 0.123 Uiso 1 1 calc R
C249 C 0.3500(11) 0.0587(9) 0.5909(8) 0.073(10) Uani 1 1 d GU
H249 H 0.4012 0.0546 0.5773 0.087 Uiso 1 1 calc R
C250 C 0.3023(13) 0.0948(8) 0.5787(6) 0.071(10) Uani 1 1 d GU
H250 H 0.3209 0.1155 0.5568 0.086 Uiso 1 1 calc R
C251 C 0.1460(14) 0.2435(8) 0.7036(7) 0.022(5) Uani 1 1 d U
C252 C 0.2137(17) 0.2367(10) 0.6923(9) 0.042(7) Uani 1 1 d U
C253 C 0.2932(10) 0.2240(8) 0.6781(7) 0.057(8) Uani 1 1 d GU
C254 C 0.3373(13) 0.1926(8) 0.6992(6) 0.067(9) Uani 1 1 d GU
H254 H 0.3152 0.1787 0.7240 0.080 Uiso 1 1 calc R
C255 C 0.4136(13) 0.1815(8) 0.6838(7) 0.070(10) Uani 1 1 d GU
H255 H 0.4437 0.1601 0.6982 0.084 Uiso 1 1 calc R
C256 C 0.4458(11) 0.2018(9) 0.6474(8) 0.092(12) Uani 1 1 d GU
H256 H 0.4980 0.1943 0.6369 0.111 Uiso 1 1 calc R
C257 C 0.4017(13) 0.2332(9) 0.6263(6) 0.066(9) Uani 1 1 d GU
H257 H 0.4238 0.2471 0.6014 0.079 Uiso 1 1 calc R
C258 C 0.3254(12) 0.2443(8) 0.6417(7) 0.062(9) Uani 1 1 d GU
H258 H 0.2953 0.2657 0.6273 0.074 Uiso 1 1 calc R

loop_
_atom_site_aniso_label
_atom_site_aniso_U_11
_atom_site_aniso_U_22
_atom_site_aniso_U_33
_atom_site_aniso_U_23
_atom_site_aniso_U_13
_atom_site_aniso_U_12
Au1 0.0677(8) 0.0314(6) 0.0459(7) 0.0097(5) 0.0100(6) 0.0105(5)
Au2 0.0904(10) 0.0316(6) 0.0357(6) 0.0090(5) 0.0142(7) 0.0180(6)
Au3 0.0660(9) 0.0477(7) 0.0358(6) 0.0044(5) 0.0124(6) -0.0110(6)
Au4 0.0781(9) 0.0409(7) 0.0454(7) 0.0207(5) 0.0281(7) 0.0239(6)
Au5 0.0407(6) 0.0323(6) 0.0325(6) 0.0122(4) 0.0117(5) 0.0076(4)
Au6 0.0582(7) 0.0367(6) 0.0332(6) 0.0140(5) 0.0173(6) 0.0232(5)
Au7 0.0416(6) 0.0281(5) 0.0300(5) 0.0045(4) 0.0019(5) 0.0019(4)
Au8 0.0357(6) 0.0314(6) 0.0375(6) 0.0061(4) 0.0044(5) 0.0129(4)
Au9 0.0506(7) 0.0316(6) 0.0344(6) 0.0090(4) 0.0053(5) 0.0095(5)
Au10 0.0599(8) 0.0452(7) 0.0349(6) 0.0028(5) 0.0042(6) 0.0251(6)
Au11 0.0753(9) 0.0300(6) 0.0330(6) 0.0059(5) 0.0124(6) 0.0098(5)
Au12 0.0612(8) 0.0280(6) 0.0320(6) 0.0041(4) 0.0080(6) 0.0096(5)
Ag1 0.103(2) 0.0425(15) 0.126(3) 0.0203(15) 0.075(2) 0.0184(14)
Ag2 0.131(3) 0.074(2) 0.0663(19) -0.0209(16) 0.031(2) -0.0395(19)
Ag3 0.0470(13) 0.0389(12) 0.0493(13) 0.0157(10) 0.0142(12) 0.0180(10)
Ag4 0.0431(13) 0.0475(13) 0.0322(11) 0.0003(9) 0.0095(10) 0.0059(10)
Ag5 0.0392(13) 0.0346(12) 0.0563(14) 0.0099(10) 0.0140(11) 0.0108(9)
Ag6 0.0316(12) 0.0350(11) 0.0510(13) -0.0002(9) 0.0093(11) 0.0022(9)
Ag7 0.0364(12) 0.0289(11) 0.0476(13) 0.0036(9) 0.0010(10) 0.0042(9)
Ag8 0.0385(12) 0.0390(12) 0.0342(11) 0.0017(9) 0.0005(10) 0.0133(9)
Ag9 0.0725(17) 0.0585(15) 0.0401(13) 0.0117(11) 0.0065(13) 0.0268(13)
Ag10 0.0802(19) 0.0422(14) 0.0730(18) -0.0010(12) -0.0078(16) 0.0176(13)
P1 0.054(5) 0.035(4) 0.049(5) 0.007(3) 0.013(4) 0.013(3)
P2 0.097(7) 0.032(4) 0.034(4) 0.001(3) 0.016(5) 0.022(4)
P3 0.083(6) 0.032(4) 0.027(4) 0.004(3) 0.008(4) 0.020(4)
P4 0.113(7) 0.023(4) 0.026(4) 0.008(3) 0.011(5) 0.016(4)
C1 0.046(8) 0.044(8) 0.042(8) 0.009(5) 0.003(5) 0.008(5)
C2 0.042(8) 0.041(8) 0.043(8) 0.010(5) 0.002(5) 0.008(5)
C3 0.075(11) 0.077(11) 0.074(11) 0.016(5) 0.006(5) 0.013(5)
C4 0.061(10) 0.064(10) 0.063(10) 0.015(5) 0.003(5) 0.011(5)
C5 0.070(10) 0.070(10) 0.070(10) 0.015(5) 0.003(5) 0.013(5)
C6 0.046(8) 0.048(8) 0.052(8) 0.006(5) 0.004(5) 0.011(5)
C7 0.073(11) 0.074(11) 0.074(11) 0.014(5) 0.004(5) 0.012(5)
C8 0.085(12) 0.084(12) 0.083(12) 0.018(5) 0.006(5) 0.017(5)
C9 0.082(12) 0.085(12) 0.084(12) 0.017(5) 0.004(5) 0.014(5)
C10 0.072(11) 0.073(11) 0.073(11) 0.013(5) 0.003(5) 0.011(5)
C11 0.059(9) 0.059(9) 0.055(9) 0.012(5) 0.001(5) 0.010(5)
C12 0.045(8) 0.047(8) 0.046(8) 0.005(5) 0.006(5) 0.011(5)
C13 0.046(8) 0.043(8) 0.039(8) 0.008(5) 0.002(5) 0.006(5)
C14 0.046(8) 0.047(8) 0.045(8) 0.013(5) 0.001(5) 0.006(5)
C15 0.035(7) 0.036(7) 0.035(7) 0.001(5) 0.002(5) 0.010(5)
C16 0.061(9) 0.058(9) 0.061(9) 0.014(5) 0.003(5) 0.011(5)
C17 0.034(7) 0.031(7) 0.035(7) 0.007(5) 0.000(5) 0.002(5)
C18 0.048(8) 0.044(8) 0.046(8) 0.007(5) 0.001(5) 0.007(5)
C19 0.063(10) 0.063(10) 0.064(10) 0.013(5) 0.001(5) 0.013(5)
C20 0.052(9) 0.052(9) 0.051(9) 0.005(5) 0.000(5) 0.011(5)
C21 0.023(6) 0.022(6) 0.021(6) 0.009(4) 0.000(5) 0.004(4)
C22 0.038(7) 0.036(7) 0.037(7) 0.008(5) 0.000(5) 0.009(5)
C23 0.047(8) 0.044(8) 0.043(8) 0.006(5) 0.005(5) 0.005(5)
C24 0.043(8) 0.038(7) 0.039(8) 0.007(5) 0.005(5) 0.008(5)
C25 0.051(8) 0.047(8) 0.048(8) 0.010(5) 0.001(5) 0.011(5)
C26 0.054(9) 0.051(9) 0.054(9) 0.012(5) 0.003(5) 0.009(5)
C27 0.045(8) 0.040(8) 0.041(8) 0.009(5) 0.003(5) 0.005(5)
C28 0.061(10) 0.061(10) 0.062(10) 0.012(5) 0.000(5) 0.012(5)
C29 0.058(9) 0.054(9) 0.055(9) 0.014(5) 0.002(5) 0.010(5)
C30 0.055(9) 0.054(9) 0.057(9) 0.011(5) -0.001(5) 0.011(5)
C31 0.090(13) 0.091(13) 0.091(13) 0.018(5) 0.006(5) 0.015(5)
C32 0.085(12) 0.083(12) 0.082(12) 0.016(5) 0.004(5) 0.014(5)
C33 0.079(11) 0.079(11) 0.077(11) 0.017(5) 0.004(5) 0.013(5)
C34 0.058(9) 0.059(9) 0.058(9) 0.012(5) 0.001(5) 0.012(5)
C35 0.031(7) 0.022(6) 0.023(6) 0.006(4) 0.000(5) 0.010(4)
C36 0.109(15) 0.107(15) 0.108(15) 0.025(6) 0.005(5) 0.017(5)
C37 0.095(13) 0.094(13) 0.094(13) 0.022(6) 0.003(5) 0.015(5)
C38 0.085(12) 0.084(12) 0.080(12) 0.024(5) 0.004(5) 0.014(5)
C39 0.087(12) 0.083(12) 0.083(12) 0.021(5) 0.003(5) 0.014(5)
C40 0.059(9) 0.058(9) 0.056(9) 0.014(5) 0.003(5) 0.012(5)
C41 0.045(8) 0.042(8) 0.040(8) 0.012(5) 0.000(5) 0.007(5)
C42 0.054(9) 0.054(9) 0.054(9) 0.011(5) 0.004(5) 0.011(5)
C43 0.058(9) 0.057(9) 0.058(9) 0.015(5) 0.001(5) 0.012(5)
C44 0.096(14) 0.097(13) 0.097(14) 0.020(6) 0.004(5) 0.017(5)
C45 0.076(11) 0.075(11) 0.074(11) 0.016(5) 0.006(5) 0.014(5)
C46 0.054(9) 0.049(8) 0.051(9) 0.011(5) 0.003(5) 0.012(5)
C47 0.075(11) 0.073(11) 0.074(11) 0.018(5) 0.004(5) 0.013(5)
C48 0.069(11) 0.071(10) 0.069(11) 0.012(5) 0.004(5) 0.010(5)
C49 0.068(10) 0.064(10) 0.063(10) 0.015(5) 0.002(5) 0.011(5)
C50 0.098(14) 0.096(13) 0.096(14) 0.022(6) 0.005(5) 0.017(5)
C51 0.16(2) 0.16(2) 0.16(2) 0.034(7) 0.009(5) 0.026(6)
C52 0.090(13) 0.092(13) 0.088(13) 0.020(5) 0.005(5) 0.013(5)
C53 0.068(10) 0.066(10) 0.070(10) 0.012(5) 0.002(5) 0.011(5)
C54 0.050(8) 0.045(8) 0.047(8) 0.010(5) 0.001(5) 0.008(5)
C55 0.141(9) 0.140(9) 0.141(9) 0.029(3) 0.005(2) 0.024(2)
C58 0.141(9) 0.140(9) 0.141(9) 0.029(3) 0.005(2) 0.024(2)
C57 0.141(9) 0.140(9) 0.141(9) 0.029(3) 0.005(2) 0.024(2)
C59 0.141(9) 0.140(9) 0.141(9) 0.029(3) 0.005(2) 0.024(2)
C60 0.141(9) 0.140(9) 0.141(9) 0.029(3) 0.005(2) 0.024(2)
C61 0.141(9) 0.140(9) 0.141(9) 0.029(3) 0.005(2) 0.024(2)
C62 0.063(10) 0.062(10) 0.061(10) 0.014(5) 0.008(5) 0.009(5)
C63 0.070(10) 0.067(10) 0.070(10) 0.015(5) 0.003(5) 0.013(5)
C64 0.061(10) 0.059(9) 0.060(9) 0.012(5) 0.002(5) 0.010(5)
C65 0.055(9) 0.050(9) 0.050(9) 0.013(5) 0.003(5) 0.005(5)
C66 0.083(12) 0.082(12) 0.080(12) 0.016(5) 0.005(5) 0.010(5)
C67 0.111(15) 0.108(15) 0.109(15) 0.024(6) 0.006(5) 0.019(5)
C68 0.064(10) 0.060(9) 0.058(9) 0.012(5) 0.005(5) 0.011(5)
C69 0.054(9) 0.053(9) 0.054(9) 0.011(5) 0.003(5) 0.005(5)
C70 0.052(8) 0.045(8) 0.046(8) 0.009(5) 0.003(5) 0.011(5)
C71 0.084(12) 0.082(12) 0.082(12) 0.016(5) 0.006(5) 0.014(5)
C72 0.073(11) 0.069(10) 0.070(11) 0.015(5) 0.002(5) 0.014(5)
C73 0.094(13) 0.093(13) 0.095(13) 0.020(5) 0.002(5) 0.014(5)
C74 0.072(11) 0.068(11) 0.073(11) 0.015(5) 0.001(5) 0.013(5)
C75 0.052(9) 0.051(9) 0.064(9) 0.013(5) 0.007(5) 0.011(5)
C76 0.049(8) 0.050(8) 0.044(8) 0.008(5) 0.005(5) 0.006(5)
C77 0.096(13) 0.095(13) 0.096(13) 0.019(5) 0.005(5) 0.016(5)
C78 0.102(14) 0.101(14) 0.103(14) 0.021(6) 0.005(5) 0.017(5)
C79 0.121(17) 0.120(17) 0.123(17) 0.026(6) 0.005(5) 0.021(6)
C80 0.120(17) 0.121(17) 0.119(17) 0.026(6) 0.007(5) 0.020(6)
C81 0.092(13) 0.093(13) 0.090(13) 0.019(5) 0.006(5) 0.014(5)
C90 0.043(8) 0.044(8) 0.038(8) 0.007(5) 0.003(5) 0.007(5)
C91 0.052(9) 0.051(8) 0.048(8) 0.011(5) 0.003(5) 0.006(5)
C100 0.066(10) 0.069(10) 0.066(10) 0.014(5) 0.004(5) 0.010(5)
C101 0.075(11) 0.077(11) 0.074(11) 0.014(5) 0.002(5) 0.012(5)
C102 0.090(13) 0.090(13) 0.090(13) 0.018(5) 0.004(5) 0.014(5)
C103 0.108(15) 0.109(15) 0.108(15) 0.020(6) 0.004(5) 0.019(5)
C104 0.14(2) 0.14(2) 0.14(2) 0.028(6) 0.008(5) 0.024(6)
C105 0.14(2) 0.14(2) 0.14(2) 0.028(6) 0.008(5) 0.024(6)
C106 0.057(9) 0.056(9) 0.056(9) 0.011(5) 0.003(5) 0.013(5)
C107 0.052(9) 0.051(9) 0.050(9) 0.011(5) 0.002(5) 0.007(5)
C108 0.072(11) 0.072(11) 0.073(11) 0.015(5) 0.004(5) 0.012(5)
C109 0.062(10) 0.064(10) 0.064(10) 0.014(5) 0.002(5) 0.011(5)
C110 0.115(16) 0.115(16) 0.117(16) 0.022(6) 0.004(5) 0.021(6)
C111 0.15(2) 0.15(2) 0.15(2) 0.031(6) 0.007(5) 0.024(6)
C112 0.116(16) 0.116(16) 0.115(16) 0.025(6) 0.006(5) 0.021(6)
C113 0.096(14) 0.098(14) 0.095(14) 0.025(6) 0.004(5) 0.015(5)
C114 0.042(8) 0.043(8) 0.039(8) 0.010(5) 0.005(5) 0.005(5)
C115 0.048(9) 0.049(8) 0.050(8) 0.009(5) 0.000(5) 0.007(5)
C116 0.054(9) 0.054(9) 0.052(9) 0.008(5) 0.004(5) 0.007(5)
C117 0.15(2) 0.15(2) 0.15(2) 0.030(7) 0.006(5) 0.026(6)
C118 0.21(3) 0.21(3) 0.21(3) 0.043(8) 0.010(5) 0.035(7)
C119 0.092(13) 0.094(13) 0.093(13) 0.018(5) 0.005(5) 0.016(5)
C120 0.125(18) 0.127(18) 0.126(18) 0.026(6) 0.007(5) 0.021(6)
C121 0.14(2) 0.14(2) 0.14(2) 0.028(6) 0.008(5) 0.024(6)
C122 0.027(7) 0.029(7) 0.027(7) 0.007(5) 0.003(5) 0.005(4)
C123 0.087(12) 0.089(12) 0.086(12) 0.019(5) 0.005(5) 0.017(5)
C124 0.186(12) 0.187(12) 0.187(12) 0.038(3) 0.009(2) 0.031(3)
C125 0.186(12) 0.187(12) 0.187(12) 0.038(3) 0.009(2) 0.031(3)
C126 0.186(12) 0.187(12) 0.187(12) 0.038(3) 0.009(2) 0.031(3)
C127 0.186(12) 0.187(12) 0.187(12) 0.038(3) 0.009(2) 0.031(3)
C128 0.186(12) 0.187(12) 0.187(12) 0.038(3) 0.009(2) 0.031(3)
C129 0.186(12) 0.187(12) 0.187(12) 0.038(3) 0.009(2) 0.031(3)
C130 0.052(9) 0.046(8) 0.048(8) 0.013(5) 0.002(5) 0.006(5)
C131 0.046(8) 0.045(8) 0.047(8) 0.009(5) 0.000(5) 0.007(5)
C132 0.097(14) 0.096(14) 0.097(14) 0.020(6) 0.004(5) 0.016(5)
C133 0.17(3) 0.17(3) 0.17(3) 0.037(7) 0.009(5) 0.027(6)
C134 0.19(3) 0.18(3) 0.19(3) 0.040(7) 0.007(5) 0.031(7)
C135 0.112(16) 0.114(16) 0.115(16) 0.026(6) 0.005(5) 0.018(5)
C136 0.14(2) 0.14(2) 0.14(2) 0.029(6) 0.008(5) 0.024(6)
C137 0.117(17) 0.120(16) 0.118(17) 0.023(6) 0.006(5) 0.021(6)
C138 0.057(9) 0.063(9) 0.060(10) 0.009(5) 0.007(5) 0.013(5)
C139 0.065(10) 0.065(10) 0.062(10) 0.013(5) 0.004(5) 0.012(5)
C140 0.17(3) 0.17(3) 0.17(3) 0.036(7) 0.008(5) 0.029(6)
C141 0.112(16) 0.112(16) 0.114(16) 0.022(6) 0.004(5) 0.019(5)
C142 0.134(19) 0.134(19) 0.135(19) 0.027(6) 0.006(5) 0.023(6)
C143 0.17(2) 0.17(2) 0.17(2) 0.038(7) 0.007(5) 0.028(6)
C144 0.44(7) 0.44(7) 0.44(7) 0.090(16) 0.020(6) 0.073(13)
C145 0.18(3) 0.18(3) 0.18(3) 0.036(7) 0.007(5) 0.030(7)
C146 0.032(7) 0.031(7) 0.028(7) 0.003(5) 0.001(5) 0.004(5)
C147 0.039(8) 0.039(7) 0.036(7) 0.008(5) 0.004(5) 0.008(5)
C148 0.073(11) 0.074(11) 0.070(11) 0.014(5) 0.005(5) 0.012(5)
C149 0.133(19) 0.134(19) 0.134(19) 0.028(6) 0.006(5) 0.022(6)
C150 0.17(2) 0.17(2) 0.17(2) 0.036(7) 0.008(5) 0.029(6)
C151 0.077(11) 0.080(11) 0.077(11) 0.016(5) 0.006(5) 0.014(5)
C152 0.103(14) 0.102(14) 0.103(14) 0.022(6) 0.005(5) 0.018(5)
C153 0.102(14) 0.100(14) 0.102(14) 0.024(6) 0.002(5) 0.017(5)
C154 0.018(6) 0.021(6) 0.022(6) 0.001(4) 0.000(5) 0.000(4)
C155 0.032(7) 0.030(7) 0.026(7) 0.003(5) 0.004(5) 0.006(5)
C156 0.050(8) 0.049(8) 0.048(8) 0.011(5) 0.004(5) 0.007(5)
C157 0.082(12) 0.083(12) 0.083(12) 0.014(5) 0.006(5) 0.015(5)
C158 0.128(18) 0.128(18) 0.127(18) 0.025(6) 0.008(5) 0.022(6)
C159 0.122(17) 0.123(17) 0.121(17) 0.026(6) 0.007(5) 0.020(6)
C160 0.17(2) 0.17(2) 0.17(2) 0.034(7) 0.008(5) 0.027(6)
C161 0.087(13) 0.090(13) 0.088(13) 0.018(5) 0.003(5) 0.014(5)
C162 0.040(8) 0.036(7) 0.040(8) 0.008(5) 0.000(5) 0.007(5)
C163 0.044(8) 0.044(8) 0.046(8) 0.006(5) 0.003(5) 0.008(5)
C164 0.043(8) 0.046(8) 0.046(8) 0.010(5) 0.002(5) 0.009(5)
C165 0.071(11) 0.072(11) 0.073(11) 0.014(5) 0.003(5) 0.014(5)
C166 0.098(14) 0.099(14) 0.099(14) 0.019(6) 0.004(5) 0.017(5)
C167 0.093(13) 0.093(13) 0.095(13) 0.020(5) 0.003(5) 0.015(5)
C168 0.15(2) 0.15(2) 0.15(2) 0.030(6) 0.008(5) 0.023(6)
C170 0.107(15) 0.109(15) 0.109(15) 0.023(6) 0.005(5) 0.017(5)
C171 0.026(7) 0.024(6) 0.024(6) 0.003(4) 0.002(5) 0.008(4)
C172 0.035(7) 0.033(7) 0.035(7) 0.008(5) 0.002(5) 0.006(5)
C173 0.042(8) 0.041(8) 0.042(8) 0.008(5) 0.000(5) 0.010(5)
C174 0.098(14) 0.100(14) 0.099(14) 0.020(6) 0.006(5) 0.018(5)
C175 0.093(13) 0.096(13) 0.095(13) 0.019(5) 0.003(5) 0.018(5)
C176 0.085(12) 0.085(12) 0.085(12) 0.017(5) 0.004(5) 0.017(5)
C177 0.073(11) 0.075(11) 0.073(11) 0.014(5) 0.004(5) 0.013(5)
C178 0.061(10) 0.064(10) 0.063(10) 0.014(5) 0.002(5) 0.012(5)
C179 0.066(10) 0.066(10) 0.067(10) 0.013(5) 0.005(5) 0.011(5)
C180 0.058(9) 0.060(9) 0.062(10) 0.010(5) 0.002(5) 0.013(5)
C181 0.087(12) 0.087(12) 0.088(12) 0.016(5) 0.006(5) 0.014(5)
C182 0.115(16) 0.117(16) 0.115(16) 0.024(6) 0.006(5) 0.019(6)
C183 0.23(4) 0.23(4) 0.23(4) 0.048(9) 0.011(5) 0.038(8)
C184 0.102(14) 0.105(14) 0.102(14) 0.021(6) 0.006(5) 0.016(5)
C185 0.18(3) 0.18(3) 0.18(3) 0.037(7) 0.010(5) 0.031(7)
C186 0.089(13) 0.090(13) 0.090(13) 0.018(5) 0.005(5) 0.016(5)
C187 0.038(8) 0.040(8) 0.042(8) 0.007(5) 0.004(5) 0.006(5)
C188 0.031(7) 0.028(7) 0.026(7) 0.008(5) 0.002(5) 0.001(4)
C189 0.044(8) 0.042(8) 0.048(8) 0.012(5) 0.002(5) 0.005(5)
C190 0.066(10) 0.065(10) 0.063(10) 0.013(5) 0.002(5) 0.012(5)
C191 0.090(13) 0.088(13) 0.091(13) 0.018(5) 0.003(5) 0.014(5)
C192 0.086(12) 0.085(12) 0.085(12) 0.019(5) 0.004(5) 0.013(5)
C193 0.053(9) 0.052(9) 0.051(9) 0.010(5) 0.002(5) 0.010(5)
C194 0.034(7) 0.032(7) 0.036(7) 0.007(5) 0.000(5) 0.007(5)
C195 0.037(8) 0.039(7) 0.037(8) 0.006(5) -0.001(5) 0.007(5)
C196 0.061(10) 0.062(10) 0.063(10) 0.012(5) 0.001(5) 0.012(5)
C197 0.14(2) 0.14(2) 0.14(2) 0.027(6) 0.006(5) 0.022(6)
C198 0.90(13) 0.90(13) 0.90(13) 0.19(3) 0.042(8) 0.15(2)
C199 0.28(4) 0.28(4) 0.28(4) 0.058(10) 0.012(5) 0.046(9)
C200 0.22(3) 0.22(3) 0.22(3) 0.045(8) 0.009(5) 0.036(7)
C201 0.20(3) 0.21(3) 0.21(3) 0.042(8) 0.010(5) 0.033(7)
C202 0.134(19) 0.135(19) 0.135(19) 0.026(6) 0.005(5) 0.023(6)
C203 0.027(7) 0.029(7) 0.028(7) 0.003(5) 0.003(5) 0.007(5)
C204 0.039(8) 0.040(8) 0.040(8) 0.009(5) 0.002(5) 0.007(5)
C205 0.045(8) 0.048(8) 0.047(8) 0.009(5) 0.003(5) 0.007(5)
C206 0.138(19) 0.140(19) 0.138(19) 0.029(6) 0.006(5) 0.024(6)
C207 0.23(3) 0.23(3) 0.23(3) 0.049(9) 0.011(5) 0.039(8)
C208 0.108(15) 0.109(15) 0.110(15) 0.020(6) 0.006(5) 0.021(5)
C209 0.086(13) 0.090(13) 0.089(13) 0.016(5) 0.004(5) 0.016(5)
C210 0.073(11) 0.073(11) 0.072(11) 0.015(5) 0.003(5) 0.013(5)
C211 0.057(9) 0.051(8) 0.048(9) 0.015(5) 0.004(5) 0.010(5)
C212 0.086(12) 0.084(12) 0.087(12) 0.019(5) 0.004(5) 0.015(5)
C213 0.114(16) 0.114(16) 0.116(16) 0.025(6) 0.004(5) 0.019(6)
C214 0.14(2) 0.14(2) 0.14(2) 0.031(6) 0.005(5) 0.024(6)
C215 0.24(4) 0.24(4) 0.24(4) 0.051(9) 0.011(5) 0.041(8)
C216 0.20(3) 0.21(3) 0.21(3) 0.041(8) 0.009(5) 0.035(7)
C217 0.22(3) 0.22(3) 0.22(3) 0.044(8) 0.011(5) 0.037(7)
C218 0.24(4) 0.24(4) 0.24(4) 0.049(9) 0.012(5) 0.041(8)
C219 0.043(8) 0.045(8) 0.043(8) 0.006(5) 0.001(5) 0.004(5)
C220 0.058(9) 0.060(9) 0.056(9) 0.011(5) 0.006(5) 0.011(5)
C221 0.286(19) 0.286(19) 0.286(19) 0.059(4) 0.013(2) 0.048(4)
C222 0.286(19) 0.286(19) 0.286(19) 0.059(4) 0.013(2) 0.048(4)
C223 0.286(19) 0.286(19) 0.286(19) 0.059(4) 0.013(2) 0.048(4)
C224 0.286(19) 0.286(19) 0.286(19) 0.059(4) 0.013(2) 0.048(4)
C225 0.286(19) 0.286(19) 0.286(19) 0.059(4) 0.013(2) 0.048(4)
C226 0.286(19) 0.286(19) 0.286(19) 0.059(4) 0.013(2) 0.048(4)
C227 0.051(8) 0.045(8) 0.044(8) 0.021(5) 0.001(5) 0.010(5)
C228 0.068(10) 0.065(10) 0.066(10) 0.016(5) 0.002(5) 0.010(5)
C229 0.060(9) 0.057(9) 0.061(9) 0.009(5) 0.004(5) 0.008(5)
C230 0.113(16) 0.112(16) 0.111(16) 0.021(6) 0.006(5) 0.017(5)
C231 0.107(15) 0.108(15) 0.107(15) 0.020(6) 0.005(5) 0.018(5)
C232 0.16(2) 0.16(2) 0.16(2) 0.034(7) 0.009(5) 0.026(6)
C233 0.125(17) 0.125(17) 0.123(17) 0.024(6) 0.007(5) 0.023(6)
C234 0.077(11) 0.077(11) 0.078(11) 0.019(5) 0.003(5) 0.016(5)
C235 0.034(7) 0.031(7) 0.032(7) 0.004(5) 0.003(5) 0.005(5)
C236 0.043(8) 0.042(8) 0.044(8) 0.011(5) 0.001(5) 0.012(5)
C237 0.032(7) 0.030(7) 0.032(7) 0.008(5) 0.001(5) 0.009(5)
C238 0.079(11) 0.078(11) 0.079(11) 0.021(5) 0.001(5) 0.013(5)
C239 0.090(13) 0.089(13) 0.092(13) 0.022(5) 0.004(5) 0.016(5)
C240 0.078(11) 0.076(11) 0.076(11) 0.019(5) 0.004(5) 0.012(5)
C241 0.067(10) 0.064(10) 0.066(10) 0.016(5) 0.001(5) 0.011(5)
C242 0.055(9) 0.053(9) 0.053(9) 0.012(5) 0.000(5) 0.011(5)
C243 0.034(7) 0.031(7) 0.036(7) 0.004(5) 0.001(5) 0.008(5)
C244 0.044(8) 0.041(8) 0.040(8) 0.008(5) 0.000(5) 0.008(5)
C245 0.052(9) 0.049(8) 0.050(9) 0.012(5) 0.001(5) 0.008(5)
C246 0.061(9) 0.060(9) 0.060(9) 0.013(5) 0.003(5) 0.012(5)
C247 0.092(13) 0.090(13) 0.090(13) 0.022(5) 0.005(5) 0.016(5)
C248 0.102(14) 0.102(14) 0.103(14) 0.019(6) 0.003(5) 0.019(5)
C249 0.072(11) 0.072(11) 0.074(11) 0.015(5) 0.003(5) 0.013(5)
C250 0.072(11) 0.070(11) 0.072(11) 0.016(5) 0.002(5) 0.011(5)
C251 0.022(6) 0.019(6) 0.023(6) 0.001(4) 0.003(5) 0.005(4)
C252 0.041(8) 0.040(8) 0.042(8) 0.006(5) 0.003(5) 0.005(5)
C253 0.058(9) 0.057(9) 0.057(9) 0.010(5) 0.005(5) 0.011(5)
C254 0.065(10) 0.067(10) 0.068(10) 0.012(5) 0.002(5) 0.012(5)
C255 0.071(11) 0.070(10) 0.070(11) 0.011(5) 0.004(5) 0.013(5)
C256 0.092(13) 0.091(13) 0.093(13) 0.018(5) 0.007(5) 0.014(5)
C257 0.064(10) 0.066(10) 0.067(10) 0.012(5) 0.004(5) 0.010(5)
C258 0.061(10) 0.062(10) 0.062(10) 0.013(5) 0.003(5) 0.010(5)

loop_
_atom_type_symbol
_atom_type_description
_atom_type_scat_dispersion_real
_atom_type_scat_dispersion_imag
_atom_type_scat_source
C C 0.0033 0.0016 'International Tables Vol C Tables 4.2.6.8 and 6.1.1.4'
H H 0.0000 0.0000 'International Tables Vol C Tables 4.2.6.8 and 6.1.1.4'
P P 0.1023 0.0942 'International Tables Vol C Tables 4.2.6.8 and 6.1.1.4'
Ag Ag -0.8971 1.1015 'International Tables Vol C Tables 4.2.6.8 and 6.1.1.4'
Au Au -2.0133 8.8022 'International Tables Vol C Tables 4.2.6.8 and 6.1.1.4'

loop_
_geom_angle_atom_site_label_1
_geom_angle_atom_site_label_2
_geom_angle_atom_site_label_3
_geom_angle
C235 Au1 P1 169.9(8)
C235 Au1 Au3 102.8(7)
P1 Au1 Au3 86.9(2)
C235 Au1 Ag2 45.9(7)
P1 Au1 Ag2 142.7(2)
Au3 Au1 Ag2 58.23(6)
C227 Au2 P2 172.4(8)
C227 Au2 Au4 96.0(8)
P2 Au2 Au4 88.38(18)
C227 Au2 Ag1 42.2(8)
P2 Au2 Ag1 140.49(19)
Au4 Au2 Ag1 54.60(5)
C219 Au3 C90 171.9(11)
C219 Au3 Ag2 71.5(8)
C90 Au3 Ag2 109.7(8)
C219 Au3 Ag4 50.8(8)
C90 Au3 Ag4 137.2(8)
Ag2 Au3 Ag4 78.06(8)
C219 Au3 Ag1 135.4(8)
C90 Au3 Ag1 48.2(7)
Ag2 Au3 Ag1 64.93(10)
Ag4 Au3 Ag1 108.76(7)
C219 Au3 Ag3 114.3(8)
C90 Au3 Ag3 73.3(8)
Ag2 Au3 Ag3 107.56(8)
Ag4 Au3 Ag3 64.41(6)
Ag1 Au3 Ag3 71.91(8)
C219 Au3 Au1 83.8(8)
C90 Au3 Au1 89.8(8)
Ag2 Au3 Au1 61.04(6)
Ag4 Au3 Au1 127.28(6)
Ag1 Au3 Au1 83.73(8)
Ag3 Au3 Au1 155.62(7)
C211 Au4 C130 178.0(12)
C211 Au4 Ag1 114.3(9)
C130 Au4 Ag1 65.0(8)
C211 Au4 Ag2 48.8(9)
C130 Au4 Ag2 130.9(8)
Ag1 Au4 Ag2 66.22(11)
C211 Au4 Ag3 131.7(9)
C130 Au4 Ag3 50.1(8)
Ag1 Au4 Ag3 73.85(7)
Ag2 Au4 Ag3 109.60(8)
C211 Au4 Ag4 68.8(9)
C130 Au4 Ag4 113.1(8)
Ag1 Au4 Ag4 108.08(8)
Ag2 Au4 Ag4 76.73(9)
Ag3 Au4 Ag4 63.79(6)
C211 Au4 Au2 85.5(9)
C130 Au4 Au2 92.6(8)
Ag1 Au4 Au2 64.76(6)
Ag2 Au4 Au2 72.00(8)
Ag3 Au4 Au2 133.80(6)
Ag4 Au4 Au2 148.06(7)
C203 Au5 C106 176.5(11)
C203 Au5 Ag4 74.7(6)
C106 Au5 Ag4 102.8(8)
C203 Au5 Ag6 49.3(7)
C106 Au5 Ag6 133.2(9)
Ag4 Au5 Ag6 81.07(6)
C203 Au5 Ag5 113.1(7)
C106 Au5 Ag5 70.1(9)
Ag4 Au5 Ag5 116.79(6)
Ag6 Au5 Ag5 66.97(6)
C203 Au5 Ag3 136.6(6)
C106 Au5 Ag3 41.7(8)
Ag4 Au5 Ag3 63.38(6)
Ag6 Au5 Ag3 110.48(6)
Ag5 Au5 Ag3 78.55(6)
C146 Au6 C138 175.4(11)
C146 Au6 Ag3 106.6(7)
C138 Au6 Ag3 78.0(9)
C146 Au6 Ag5 132.6(7)
C138 Au6 Ag5 47.7(9)
Ag3 Au6 Ag5 81.22(6)
C146 Au6 Ag6 69.9(7)
C138 Au6 Ag6 108.9(9)
Ag3 Au6 Ag6 113.58(6)
Ag5 Au6 Ag6 64.52(6)
C146 Au6 Ag4 46.1(7)
C138 Au6 Ag4 138.3(9)
Ag3 Au6 Ag4 63.32(6)
Ag5 Au6 Ag4 108.09(6)
Ag6 Au6 Ag4 75.46(6)
C171 Au7 C114 175.3(10)
C171 Au7 Ag7 103.2(7)
C114 Au7 Ag7 72.6(8)
C171 Au7 Ag6 74.6(6)
C114 Au7 Ag6 109.1(7)
Ag7 Au7 Ag6 120.44(7)
C171 Au7 Ag5 133.7(6)
C114 Au7 Ag5 48.2(7)
Ag7 Au7 Ag5 79.69(6)
Ag6 Au7 Ag5 65.24(6)
C171 Au7 Ag8 43.8(7)
C114 Au7 Ag8 132.9(8)
Ag7 Au7 Ag8 62.43(6)
Ag6 Au7 Ag8 83.70(6)
Ag5 Au7 Ag8 107.69(6)
C171 Au7 Au8 86.4(6)
C114 Au7 Au8 92.9(8)
Ag7 Au7 Au8 59.55(5)
Ag6 Au7 Au8 60.92(5)
Ag5 Au7 Au8 54.76(4)
Ag8 Au7 Au8 53.03(4)
C162 Au8 C195 178.6(11)
C162 Au8 Ag8 74.4(7)
C195 Au8 Ag8 104.6(7)
C162 Au8 Ag5 105.3(7)
C195 Au8 Ag5 74.5(7)
Ag8 Au8 Ag5 121.62(6)
C162 Au8 Ag7 132.2(7)
C195 Au8 Ag7 46.4(7)
Ag8 Au8 Ag7 63.99(6)
Ag5 Au8 Ag7 79.47(6)
C162 Au8 Ag6 43.5(7)
C195 Au8 Ag6 135.7(7)
Ag8 Au8 Ag6 84.80(6)
Ag5 Au8 Ag6 64.33(6)
Ag7 Au8 Ag6 107.92(6)
C162 Au8 Au7 86.6(7)
C195 Au8 Au7 92.1(7)
Ag8 Au8 Au7 62.06(5)
Ag5 Au8 Au7 59.68(5)
Ag7 Au8 Au7 54.16(5)
Ag6 Au8 Au7 53.78(4)
C122 Au9 C251 175.6(10)
C122 Au9 Ag10 59.6(7)
C251 Au9 Ag10 116.0(6)
C122 Au9 Ag9 125.3(7)
C251 Au9 Ag9 50.4(6)
Ag10 Au9 Ag9 66.94(8)
C122 Au9 Ag8 112.1(6)
C251 Au9 Ag8 69.5(6)
Ag10 Au9 Ag8 120.01(7)
Ag9 Au9 Ag8 84.34(6)
C122 Au9 Ag7 48.7(6)
C251 Au9 Ag7 131.6(6)
Ag10 Au9 Ag7 76.81(7)
Ag9 Au9 Ag7 109.51(7)
Ag8 Au9 Ag7 64.59(6)
C122 Au9 Au12 101.7(6)
C251 Au9 Au12 75.6(6)
Ag10 Au9 Au12 63.13(6)
Ag9 Au9 Au12 61.11(5)
Ag8 Au9 Au12 141.77(5)
Ag7 Au9 Au12 139.48(6)
C154 Au10 C179 170.1(11)
C154 Au10 Ag9 80.6(6)
C179 Au10 Ag9 102.4(9)
C154 Au10 Ag7 105.7(6)
C179 Au10 Ag7 82.2(9)
Ag9 Au10 Ag7 110.79(7)
C154 Au10 Au11 77.7(6)
C179 Au10 Au11 95.2(9)
Ag9 Au10 Au11 62.82(5)
Ag7 Au10 Au11 172.55(6)
C154 Au10 Ag8 45.2(6)
C179 Au10 Ag8 144.1(9)
Ag9 Au10 Ag8 83.20(7)
Ag7 Au10 Ag8 63.01(6)
Au11 Au10 Ag8 118.10(6)
C154 Au10 Ag10 137.0(6)
C179 Au10 Ag10 50.8(9)
Ag9 Au10 Ag10 62.54(7)
Ag7 Au10 Ag10 70.95(6)
Au11 Au10 Ag10 102.00(6)
Ag8 Au10 Ag10 105.57(7)
C243 Au11 P4 166.3(7)
C243 Au11 Au10 104.4(7)
P4 Au11 Au10 88.32(18)
C243 Au11 Ag9 48.5(7)
P4 Au11 Ag9 144.80(19)
Au10 Au11 Ag9 56.72(5)
C187 Au12 P3 173.4(7)
C187 Au12 Au9 97.1(7)
P3 Au12 Au9 89.55(18)
C187 Au12 Ag9 56.2(7)
P3 Au12 Ag9 128.3(2)
Au9 Au12 Ag9 58.26(5)
C187 Au12 Ag10 52.3(7)
P3 Au12 Ag10 133.04(19)
Au9 Au12 Ag10 56.35(5)
Ag9 Au12 Ag10 63.34(7)
C227 Ag1 C90 151.3(10)
C227 Ag1 C228 31.9(10)
C90 Ag1 C228 121.3(10)
C227 Ag1 C91 136.3(10)
C90 Ag1 C91 28.0(9)
C228 Ag1 C91 105.0(10)
C227 Ag1 Au4 95.5(7)
C90 Ag1 Au4 105.4(7)
C228 Ag1 Au4 126.0(8)
C91 Ag1 Au4 128.2(7)
C227 Ag1 Au3 134.5(8)
C90 Ag1 Au3 40.9(7)
C228 Ag1 Au3 128.1(9)
C91 Ag1 Au3 68.8(7)
Au4 Ag1 Au3 72.75(7)
C227 Ag1 Ag2 78.9(7)
C90 Ag1 Ag2 95.7(8)
C228 Ag1 Ag2 90.2(8)
C91 Ag1 Ag2 120.4(7)
Au4 Ag1 Ag2 57.70(8)
Au3 Ag1 Ag2 57.43(9)
C227 Ag1 Au2 35.6(7)
C90 Ag1 Au2 161.9(7)
C228 Ag1 Au2 67.4(8)
C91 Ag1 Au2 170.0(7)
Au4 Ag1 Au2 60.64(5)
Au3 Ag1 Au2 120.93(10)
Ag2 Ag1 Au2 67.42(8)
C235 Ag2 C211 165.1(9)
C235 Ag2 C212 135.7(12)
C211 Ag2 C212 33.0(11)
C235 Ag2 C236 29.3(8)
C211 Ag2 C236 135.8(9)
C212 Ag2 C236 109.5(11)
C235 Ag2 Au4 147.3(7)
C211 Ag2 Au4 37.7(8)
C212 Ag2 Au4 70.3(10)
C236 Ag2 Au4 142.5(6)
C235 Ag2 Au3 98.2(6)
C211 Ag2 Au3 96.5(7)
C212 Ag2 Au3 121.9(9)
C236 Ag2 Au3 127.2(6)
Au4 Ag2 Au3 72.09(7)
C235 Ag2 Au1 38.6(6)
C211 Ag2 Au1 156.3(7)
C212 Ag2 Au1 154.6(10)
C236 Ag2 Au1 67.8(6)
Au4 Ag2 Au1 128.12(11)
Au3 Ag2 Au1 60.73(6)
C235 Ag2 Ag1 92.1(7)
C211 Ag2 Ag1 93.4(8)
C212 Ag2 Ag1 123.8(10)
C236 Ag2 Ag1 103.6(6)
Au4 Ag2 Ag1 56.08(9)
Au3 Ag2 Ag1 57.63(8)
Au1 Ag2 Ag1 80.06(10)
C106 Ag3 C130 164.8(12)
C106 Ag3 C107 26.3(10)
C130 Ag3 C107 138.5(10)
C106 Ag3 Au6 95.4(8)
C130 Ag3 Au6 95.9(7)
C107 Ag3 Au6 113.6(7)
C106 Ag3 Au4 150.4(9)
C130 Ag3 Au4 41.8(8)
C107 Ag3 Au4 161.0(7)
Au6 Ag3 Au4 82.96(6)
C106 Ag3 Au3 84.8(9)
C130 Ag3 Au3 98.4(8)
C107 Ag3 Au3 92.1(7)
Au6 Ag3 Au3 119.27(8)
Au4 Ag3 Au3 70.73(6)
C106 Ag3 Au5 40.1(9)
C130 Ag3 Au5 155.0(8)
C107 Ag3 Au5 66.5(7)
Au6 Ag3 Au5 67.88(5)
Au4 Ag3 Au5 114.84(8)
Au3 Ag3 Au5 75.33(6)
C106 Ag3 Ag4 93.3(9)
C130 Ag3 Ag4 100.9(8)
C107 Ag3 Ag4 118.2(7)
Au6 Ag3 Ag4 62.49(6)
Au4 Ag3 Ag4 59.65(6)
Au3 Ag3 Ag4 56.90(6)
Au5 Ag3 Ag4 55.20(5)
C146 Ag4 C219 171.2(10)
C146 Ag4 C147 28.5(8)
C219 Ag4 C147 142.8(10)
C146 Ag4 C220 148.4(9)
C219 Ag4 C220 23.1(8)
C147 Ag4 C220 121.7(10)
C146 Ag4 Au5 94.2(6)
C219 Ag4 Au5 91.4(7)
C147 Ag4 Au5 116.2(6)
C220 Ag4 Au5 99.1(7)
C146 Ag4 Au3 147.6(6)
C219 Ag4 Au3 40.5(8)
C147 Ag4 Au3 160.2(6)
C220 Ag4 Au3 63.6(7)
Au5 Ag4 Au3 79.35(5)
C146 Ag4 Au4 85.8(6)
C219 Ag4 Au4 97.7(7)
C147 Ag4 Au4 91.0(6)
C220 Ag4 Au4 112.3(7)
Au5 Ag4 Au4 117.99(8)
Au3 Ag4 Au4 70.14(5)
C146 Ag4 Au6 38.2(6)
C219 Ag4 Au6 150.6(7)
C147 Ag4 Au6 66.6(7)
C220 Ag4 Au6 166.1(7)
Au5 Ag4 Au6 67.03(5)
Au3 Ag4 Au6 112.77(8)
Au4 Ag4 Au6 77.04(6)
C146 Ag4 Ag3 90.2(6)
C219 Ag4 Ag3 98.5(8)
C147 Ag4 Ag3 116.2(7)
C220 Ag4 Ag3 121.3(7)
Au5 Ag4 Ag3 61.42(6)
Au3 Ag4 Ag3 58.69(6)
Au4 Ag4 Ag3 56.57(6)
Au6 Ag4 Ag3 54.19(6)
C138 Ag5 C114 170.6(11)
C138 Ag5 C115 147.0(11)
C114 Ag5 C115 28.0(8)
C138 Ag5 C139 27.6(10)
C114 Ag5 C139 143.3(11)
C115 Ag5 C139 122.2(10)
C138 Ag5 Au8 83.3(8)
C114 Ag5 Au8 95.1(6)
C115 Ag5 Au8 117.3(7)
C139 Ag5 Au8 87.9(7)
C138 Ag5 Au5 100.9(9)
C114 Ag5 Au5 88.0(7)
C115 Ag5 Au5 92.2(7)
C139 Ag5 Au5 122.8(8)
Au8 Ag5 Au5 117.13(7)
C138 Ag5 Au6 41.2(9)
C114 Ag5 Au6 147.5(7)
C115 Ag5 Au6 159.6(7)
C139 Ag5 Au6 68.8(8)
Au8 Ag5 Au6 78.00(5)
Au5 Ag5 Au6 68.08(5)
C138 Ag5 Au7 144.7(8)
C114 Ag5 Au7 39.1(7)
C115 Ag5 Au7 67.0(7)
C139 Ag5 Au7 151.6(7)
Au8 Ag5 Au7 65.56(5)
Au5 Ag5 Au7 80.51(6)
Au6 Ag5 Au7 112.37(7)
C138 Ag5 Ag6 96.8(9)
C114 Ag5 Ag6 90.5(7)
C115 Ag5 Ag6 115.5(7)
C139 Ag5 Ag6 122.1(7)
Au8 Ag5 Ag6 61.02(6)
Au5 Ag5 Ag6 56.18(6)
Au6 Ag5 Ag6 58.24(5)
Au7 Ag5 Ag6 54.45(5)
C162 Ag6 C203 172.2(9)
C162 Ag6 C163 28.6(9)
C203 Ag6 C163 143.6(9)
C162 Ag6 C204 147.4(9)
C203 Ag6 C204 25.9(7)
C163 Ag6 C204 121.7(9)
C162 Ag6 Au7 92.5(6)
C203 Ag6 Au7 92.6(6)
C163 Ag6 Au7 113.0(6)
C204 Ag6 Au7 95.0(5)
C162 Ag6 Au5 144.3(7)
C203 Ag6 Au5 42.4(6)
C163 Ag6 Au5 157.4(6)
C204 Ag6 Au5 68.2(6)
Au7 Ag6 Au5 84.26(5)
C162 Ag6 Au6 82.4(7)
C203 Ag6 Au6 100.4(6)
C163 Ag6 Au6 90.6(6)
C204 Ag6 Au6 121.2(6)
Au7 Ag6 Au6 117.18(7)
Au5 Ag6 Au6 67.92(5)
C162 Ag6 Au8 38.1(7)
C203 Ag6 Au8 149.6(6)
C163 Ag6 Au8 66.7(7)
C204 Ag6 Au8 159.9(5)
Au7 Ag6 Au8 65.29(5)
Au5 Ag6 Au8 111.46(7)
Au6 Ag6 Au8 74.36(6)
C162 Ag6 Ag5 90.7(7)
C203 Ag6 Ag5 96.9(6)
C163 Ag6 Ag5 117.9(7)
C204 Ag6 Ag5 120.4(6)
Au7 Ag6 Ag5 60.30(5)
Au5 Ag6 Ag5 56.85(5)
Au6 Ag6 Ag5 57.24(5)
Au8 Ag6 Ag5 54.66(5)
C122 Ag7 C195 171.5(9)
C122 Ag7 C196 143.8(10)
C195 Ag7 C196 27.7(9)
C122 Ag7 C123 27.1(6)
C195 Ag7 C123 145.4(9)
C196 Ag7 C123 121.1(10)
C122 Ag7 Au7 88.9(6)
C195 Ag7 Au7 97.6(7)
C196 Ag7 Au7 121.4(8)
C123 Ag7 Au7 96.8(8)
C122 Ag7 Au9 40.9(5)
C195 Ag7 Au9 145.8(7)
C196 Ag7 Au9 152.9(7)
C123 Ag7 Au9 68.0(6)
Au7 Ag7 Au9 79.20(6)
C122 Ag7 Au10 95.2(6)
C195 Ag7 Au10 85.8(6)
C196 Ag7 Au10 84.6(7)
C123 Ag7 Au10 111.7(7)
Au7 Ag7 Au10 123.13(7)
Au9 Ag7 Au10 68.73(5)
C122 Ag7 Au8 148.5(6)
C195 Ag7 Au8 40.0(7)
C196 Ag7 Au8 67.5(8)
C123 Ag7 Au8 162.1(8)
Au7 Ag7 Au8 66.29(5)
Au9 Ag7 Au8 112.07(7)
Au10 Ag7 Au8 83.69(6)
C122 Ag7 Ag8 97.3(5)
C195 Ag7 Ag8 90.5(7)
C196 Ag7 Ag8 113.2(7)
C123 Ag7 Ag8 124.0(6)
Au7 Ag7 Ag8 63.35(6)
Au9 Ag7 Ag8 57.39(5)
Au10 Ag7 Ag8 59.86(6)
Au8 Ag7 Ag8 55.02(5)
C154 Ag8 C171 175.0(8)
C154 Ag8 C172 145.5(8)
C171 Ag8 C172 29.8(8)
C154 Ag8 C155 25.0(7)
C171 Ag8 C155 152.8(8)
C172 Ag8 C155 126.6(8)
C154 Ag8 Au8 93.5(6)
C171 Ag8 Au8 91.1(5)
C172 Ag8 Au8 113.3(6)
C155 Ag8 Au8 93.6(5)
C154 Ag8 Au9 98.3(5)
C171 Ag8 Au9 81.0(5)
C172 Ag8 Au9 87.9(5)
C155 Ag8 Au9 119.4(5)
Au8 Ag8 Au9 118.61(7)
C154 Ag8 Au10 40.5(5)
C171 Ag8 Au10 141.9(6)
C172 Ag8 Au10 154.8(5)
C155 Ag8 Au10 65.3(5)
Au8 Ag8 Au10 85.48(6)
Au9 Ag8 Au10 67.81(5)
C154 Ag8 Ag7 95.6(6)
C171 Ag8 Ag7 88.2(6)
C172 Ag8 Ag7 116.0(6)
C155 Ag8 Ag7 117.4(6)
Au8 Ag8 Ag7 60.99(5)
Au9 Ag8 Ag7 58.01(5)
Au10 Ag8 Ag7 57.12(6)
C154 Ag8 Au7 148.3(6)
C171 Ag8 Au7 36.3(6)
C172 Ag8 Au7 66.1(6)
C155 Ag8 Au7 158.5(5)
Au8 Ag8 Au7 64.91(5)
Au9 Ag8 Au7 74.93(5)
Au10 Ag8 Au7 111.28(7)
Ag7 Ag8 Au7 54.22(5)
C251 Ag9 C243 133.1(8)
C251 Ag9 C244 118.2(8)
C243 Ag9 C244 26.7(8)
C251 Ag9 C187 112.0(8)
C243 Ag9 C187 105.2(8)
C244 Ag9 C187 97.8(8)
C251 Ag9 C252 26.4(7)
C243 Ag9 C252 107.6(9)
C244 Ag9 C252 92.1(9)
C187 Ag9 C252 123.7(9)
C251 Ag9 Au10 94.6(5)
C243 Ag9 Au10 99.3(6)
C244 Ag9 Au10 125.5(6)
C187 Ag9 Au10 109.2(6)
C252 Ag9 Au10 109.0(6)
C251 Ag9 Au9 41.9(5)
C243 Ag9 Au9 165.6(6)
C244 Ag9 Au9 159.1(7)
C187 Ag9 Au9 88.0(6)
C252 Ag9 Au9 68.3(6)
Au10 Ag9 Au9 70.26(6)
C251 Ag9 Au12 71.7(5)
C243 Ag9 Au12 133.6(6)
C244 Ag9 Au12 112.1(6)
C187 Ag9 Au12 40.9(6)
C252 Ag9 Au12 84.3(5)
Au10 Ag9 Au12 119.39(8)
Au9 Ag9 Au12 60.64(5)
C251 Ag9 Au11 136.9(5)
C243 Ag9 Au11 39.5(6)
C244 Ag9 Au11 66.2(6)
C187 Ag9 Au11 109.4(7)
C252 Ag9 Au11 125.1(5)
Au10 Ag9 Au11 60.47(5)
Au9 Ag9 Au11 130.67(8)
Au12 Ag9 Au11 150.15(10)
C251 Ag9 Ag10 96.6(5)
C243 Ag9 Ag10 129.8(7)
C244 Ag9 Ag10 140.4(6)
C187 Ag9 Ag10 48.6(6)
C252 Ag9 Ag10 122.5(6)
Au10 Ag9 Ag10 64.63(7)
Au9 Ag9 Ag10 55.65(6)
Au12 Ag9 Ag10 59.25(7)
Au11 Ag9 Ag10 101.86(9)
C187 Ag10 C180 118.3(10)
C187 Ag10 C122 126.5(9)
C180 Ag10 C122 110.8(9)
C187 Ag10 C179 115.0(10)
C180 Ag10 C179 25.1(9)
C122 Ag10 C179 100.4(9)
C187 Ag10 Au9 91.1(7)
C180 Ag10 Au9 124.8(7)
C122 Ag10 Au9 41.3(5)
C179 Ag10 Au9 101.5(8)
C187 Ag10 Au12 40.2(7)
C180 Ag10 Au12 157.1(7)
C122 Ag10 Au12 87.3(5)
C179 Ag10 Au12 141.4(8)
Au9 Ag10 Au12 60.52(6)
C187 Ag10 Ag9 51.1(6)
C180 Ag10 Ag9 104.7(7)
C122 Ag10 Ag9 98.0(5)
C179 Ag10 Ag9 84.0(8)
Au9 Ag10 Ag9 57.41(7)
Au12 Ag10 Ag9 57.41(6)
C187 Ag10 Au10 100.3(6)
C180 Ag10 Au10 63.8(7)
C122 Ag10 Au10 82.7(5)
C179 Ag10 Au10 38.7(8)
Au9 Ag10 Au10 65.68(6)
Au12 Ag10 Au10 106.75(9)
Ag9 Ag10 Au10 52.82(6)
C13 P1 C1 107.8(11)
C13 P1 C7 95.2(12)
C1 P1 C7 108.0(10)
C13 P1 Au1 120.1(9)
C1 P1 Au1 113.4(6)
C7 P1 Au1 110.5(8)
C69 P2 C76 103.5(13)
C69 P2 C70 108.5(13)
C76 P2 C70 108.2(10)
C69 P2 Au2 110.1(10)
C76 P2 Au2 116.3(8)
C70 P2 Au2 109.9(7)
C35 P3 C28 102.4(12)
C35 P3 C29 103.0(9)
C28 P3 C29 109.3(13)
C35 P3 Au12 112.4(8)
C28 P3 Au12 113.6(11)
C29 P3 Au12 114.9(7)
C53 P4 C47 98.4(14)
C53 P4 C41 109.4(14)
C47 P4 C41 111.5(11)
C53 P4 Au11 115.1(13)
C47 P4 Au11 103.2(8)
C41 P4 Au11 117.4(6)
C2 C1 C6 120.0
C2 C1 P1 119.0(10)
C6 C1 P1 121.0(10)
C1 C2 C3 120.0
C1 C2 H2 120.0
C3 C2 H2 120.0
C4 C3 C2 120.0
C4 C3 H3 120.0
C2 C3 H3 120.0
C5 C4 C3 120.0
C5 C4 H4 120.0
C3 C4 H4 120.0
C4 C5 C6 120.0
C4 C5 H5 120.0
C6 C5 H5 120.0
C5 C6 C1 120.0
C5 C6 H6 120.0
C1 C6 H6 120.0
C8 C7 C12 120.0
C8 C7 P1 120.3(13)
C12 C7 P1 118.9(13)
C7 C8 C9 120.0
C7 C8 H8 120.0
C9 C8 H8 120.0
C8 C9 C10 120.0
C8 C9 H9 120.0
C10 C9 H9 120.0
C11 C10 C9 120.0
C11 C10 H10 120.0
C9 C10 H10 120.0
C10 C11 C12 120.0
C10 C11 H11 120.0
C12 C11 H11 120.0
C11 C12 C7 120.0
C11 C12 H12 120.0
C7 C12 H12 120.0
C14 C13 P1 176(2)
C13 C14 C15 174(3)
C14 C15 C16 126.0(17)
C14 C15 C20 113.7(17)
C16 C15 C20 120.0
C17 C16 C15 120.0
C17 C16 H16 120.0
C15 C16 H16 120.0
C16 C17 C18 120.0
C16 C17 H17 120.0
C18 C17 H17 120.0
C19 C18 C17 120.0
C19 C18 C21 116.4(13)
C17 C18 C21 123.6(13)
C18 C19 C20 120.0
C18 C19 H19 120.0
C20 C19 H19 120.0
C19 C20 C15 120.0
C19 C20 H20 120.0
C15 C20 H20 120.0
C22 C21 C26 120.0
C22 C21 C18 118.9(12)
C26 C21 C18 120.2(12)
C21 C22 C23 120.0
C21 C22 H22 120.0
C23 C22 H22 120.0
C24 C23 C22 120.0
C24 C23 H23 120.0
C22 C23 H23 120.0
C23 C24 C25 120.0
C23 C24 C27 117.0(15)
C25 C24 C27 122.9(16)
C24 C25 C26 120.0
C24 C25 H25 120.0
C26 C25 H25 120.0
C25 C26 C21 120.0
C25 C26 H26 120.0
C21 C26 H26 120.0
C28 C27 C24 177(3)
C27 C28 P3 173(3)
C30 C29 C34 120.0
C30 C29 P3 117.9(12)
C34 C29 P3 122.0(12)
C29 C30 C31 120.0
C29 C30 H30 120.0
C31 C30 H30 120.0
C32 C31 C30 120.0
C32 C31 H31 120.0
C30 C31 H31 120.0
C31 C32 C33 120.0
C31 C32 H32 120.0
C33 C32 H32 120.0
C32 C33 C34 120.0
C32 C33 H33 120.0
C34 C33 H33 120.0
C33 C34 C29 120.0
C33 C34 H34 120.0
C29 C34 H34 120.0
C36 C35 C40 120.0
C36 C35 P3 119.3(12)
C40 C35 P3 120.7(12)
C35 C36 C37 120.0
C35 C36 H36 120.0
C37 C36 H36 120.0
C38 C37 C36 120.0
C38 C37 H37 120.0
C36 C37 H37 120.0
C39 C38 C37 120.0
C39 C38 H38 120.0
C37 C38 H38 120.0
C38 C39 C40 120.0
C38 C39 H39 120.0
C40 C39 H39 120.0
C39 C40 C35 120.0
C39 C40 H40 120.0
C35 C40 H40 120.0
C42 C41 C46 120.0
C42 C41 P4 121.5(11)
C46 C41 P4 118.0(11)
C41 C42 C43 120.0
C41 C42 H42 120.0
C43 C42 H42 120.0
C44 C43 C42 120.0
C44 C43 H43 120.0
C42 C43 H43 120.0
C43 C44 C45 120.0
C43 C44 H44 120.0
C45 C44 H44 120.0
C46 C45 C44 120.0
C46 C45 H45 120.0
C44 C45 H45 120.0
C45 C46 C41 120.0
C45 C46 H46 120.0
C41 C46 H46 120.0
C48 C47 C52 120.0
C48 C47 P4 116.8(14)
C52 C47 P4 122.9(15)
C47 C48 C49 120.0
C47 C48 H48 120.0
C49 C48 H48 120.0
C50 C49 C48 120.0
C50 C49 H49 120.0
C48 C49 H49 120.0
C49 C50 C51 120.0
C49 C50 H50 120.0
C51 C50 H50 120.0
C52 C51 C50 120.0
C52 C51 H51 120.0
C50 C51 H51 120.0
C51 C52 C47 120.0
C51 C52 H52 120.0
C47 C52 H52 120.0
C54 C53 P4 175(3)
C53 C54 C55 170(3)
C58 C55 C61 120.0
C58 C55 C54 120.3(8)
C61 C55 C54 119.5(8)
C57 C58 C55 120.0
C57 C58 H58 120.0
C55 C58 H58 120.0
C59 C57 C58 120.0
C59 C57 H57 120.0
C58 C57 H57 120.0
C57 C59 C60 120.0
C57 C59 C62 122(2)
C60 C59 C62 118(2)
C61 C60 C59 120.0
C61 C60 H60 120.0
C59 C60 H60 120.0
C60 C61 C55 120.0
C60 C61 H61 120.0
C55 C61 H61 120.0
C63 C62 C67 120.0
C63 C62 C59 120(2)
C67 C62 C59 120(2)
C64 C63 C62 120.0
C64 C63 H63 120.0
C62 C63 H63 120.0
C65 C64 C63 120.0
C65 C64 H64 120.0
C63 C64 H64 120.0
C66 C65 C64 120.0
C66 C65 C68 108.2(19)
C64 C65 C68 131.8(19)
C65 C66 C67 120.0
C65 C66 H66 120.0
C67 C66 H66 120.0
C66 C67 C62 120.0
C66 C67 H67 120.0
C62 C67 H67 120.0
C69 C68 C65 170(3)
C68 C69 P2 171(3)
C71 C70 C75 120.0
C71 C70 P2 118.0(12)
C75 C70 P2 122.0(12)
C72 C71 C70 120.0
C72 C71 H71 120.0
C70 C71 H71 120.0
C73 C72 C71 120.0
C73 C72 H72 120.0
C71 C72 H72 120.0
C74 C73 C72 120.0
C74 C73 H73 120.0
C72 C73 H73 120.0
C73 C74 C75 120.0
C73 C74 H74 120.0
C75 C74 H74 120.0
C74 C75 C70 120.0
C74 C75 H75 120.0
C70 C75 H75 120.0
C77 C76 C81 120.0
C77 C76 P2 119.3(15)
C81 C76 P2 120.4(15)
C76 C77 C78 120.0
C76 C77 H77 120.0
C78 C77 H77 120.0
C79 C78 C77 120.0
C79 C78 H78 120.0
C77 C78 H78 120.0
C78 C79 C80 120.0
C78 C79 H79 120.0
C80 C79 H79 120.0
C81 C80 C79 120.0
C81 C80 H80 120.0
C79 C80 H80 120.0
C80 C81 C76 120.0
C80 C81 H81 120.0
C76 C81 H81 120.0
C91 C90 Au3 173(3)
C91 C90 Ag1 91(2)
Au3 C90 Ag1 90.8(10)
C90 C91 C100 175(3)
C90 C91 Ag1 60.8(17)
C100 C91 Ag1 120.5(19)
C101 C100 C105 120.0
C101 C100 C91 122(2)
C105 C100 C91 118(2)
C102 C101 C100 120.0
C102 C101 H101 120.0
C100 C101 H101 120.0
C101 C102 C103 120.0
C101 C102 H102 120.0
C103 C102 H102 120.0
C104 C103 C102 120.0
C104 C103 H103 120.0
C102 C103 H103 120.0
C105 C104 C103 120.0
C105 C104 H104 120.0
C103 C104 H104 120.0
C104 C105 C100 120.0
C104 C105 H105 120.0
C100 C105 H105 120.0
C107 C106 Au5 163(3)
C107 C106 Ag3 99(2)
Au5 C106 Ag3 98.2(13)
C106 C107 C108 168(3)
C106 C107 Ag3 55(2)
C108 C107 Ag3 115.1(18)
C109 C108 C113 120.0
C109 C108 C107 123(2)
C113 C108 C107 117(2)
C108 C109 C110 120.0
C108 C109 H109 120.0
C110 C109 H109 120.0
C111 C110 C109 120.0
C111 C110 H110 120.0
C109 C110 H110 120.0
C110 C111 C112 120.0
C110 C111 H111 120.0
C112 C111 H111 120.0
C111 C112 C113 120.0
C111 C112 H112 120.0
C113 C112 H112 120.0
C112 C113 C108 120.0
C112 C113 H113 120.0
C108 C113 H113 120.0
C115 C114 Au7 174(3)
C115 C114 Ag5 84(2)
Au7 C114 Ag5 92.7(9)
C114 C115 C116 171(3)
C114 C115 Ag5 68.4(18)
C116 C115 Ag5 115.4(18)
C117 C116 C121 120.0
C117 C116 C115 121(2)
C121 C116 C115 119(2)
C116 C117 C118 120.0
C116 C117 H117 120.0
C118 C117 H117 120.0
C119 C118 C117 120.0
C119 C118 H118 120.0
C117 C118 H118 120.0
C118 C119 C120 120.0
C118 C119 H119 120.0
C120 C119 H119 120.0
C121 C120 C119 120.0
C121 C120 H120 120.0
C119 C120 H120 120.0
C120 C121 C116 120.0
C120 C121 H121 120.0
C116 C121 H121 120.0
C123 C122 Au9 174(3)
C123 C122 Ag7 95(2)
Au9 C122 Ag7 90.5(8)
C123 C122 Ag10 98(2)
Au9 C122 Ag10 79.0(7)
Ag7 C122 Ag10 99.3(8)
C122 C123 C124 176(3)
C122 C123 Ag7 57.4(18)
C124 C123 Ag7 121(3)
C125 C124 C129 120.0
C125 C124 C123 119.7(8)
C129 C124 C123 119.8(8)
C124 C125 C126 120.0
C124 C125 H125 120.0
C126 C125 H125 120.0
C127 C126 C125 120.0
C127 C126 H126 120.0
C125 C126 H126 120.0
C128 C127 C126 120.0
C128 C127 H127 120.0
C126 C127 H127 120.0
C127 C128 C129 120.0
C127 C128 H128 120.0
C129 C128 H128 120.0
C128 C129 C124 120.0
C128 C129 H129 120.0
C124 C129 H129 120.0
C131 C130 Au4 170(3)
C131 C130 Ag3 100(2)
Au4 C130 Ag3 88.1(11)
C130 C131 C132 173(3)
C133 C132 C137 120.0
C133 C132 C131 118(3)
C137 C132 C131 122(3)
C134 C133 C132 120.0
C134 C133 H133 120.0
C132 C133 H133 120.0
C133 C134 C135 120.0
C133 C134 H134 120.0
C135 C134 H134 120.0
C136 C135 C134 120.0
C136 C135 H135 120.0
C134 C135 H135 120.0
C135 C136 C137 120.0
C135 C136 H136 120.0
C137 C136 H136 120.0
C136 C137 C132 120.0
C136 C137 H137 120.0
C132 C137 H137 120.0
C139 C138 Au6 176(3)
C139 C138 Ag5 93(2)
Au6 C138 Ag5 91.1(13)
C138 C139 C140 175(4)
C138 C139 Ag5 60(2)
C140 C139 Ag5 125(3)
C139 C140 C141 129(4)
C139 C140 C145 111(4)
C141 C140 C145 120.0
C142 C141 C140 120.0
C142 C141 H141 120.0
C140 C141 H141 120.0
C143 C142 C141 120.0
C143 C142 H142 120.0
C141 C142 H142 120.0
C144 C143 C142 120.0
C144 C143 H143 120.0
C142 C143 H143 120.0
C143 C144 C145 120.0
C143 C144 H144 120.0
C145 C144 H144 120.0
C144 C145 C140 120.0
C144 C145 H145 120.0
C140 C145 H145 120.0
C147 C146 Au6 174(2)
C147 C146 Ag4 84.4(18)
Au6 C146 Ag4 95.7(9)
C146 C147 C148 172(3)
C146 C147 Ag4 67.0(16)
C148 C147 Ag4 117(2)
C147 C148 C149 117(2)
C147 C148 C153 123(2)
C149 C148 C153 120.0
C150 C149 C148 120.0
C150 C149 H149 120.0
C148 C149 H149 120.0
C151 C150 C149 120.0
C151 C150 H150 120.0
C149 C150 H150 120.0
C150 C151 C152 120.0
C150 C151 H151 120.0
C152 C151 H151 120.0
C153 C152 C151 120.0
C153 C152 H152 120.0
C151 C152 H152 120.0
C152 C153 C148 120.0
C152 C153 H153 120.0
C148 C153 H153 120.0
C155 C154 Au10 164(2)
C155 C154 Ag8 97.7(18)
Au10 C154 Ag8 94.3(8)
C154 C155 C156 167(2)
C154 C155 Ag8 57.3(15)
C156 C155 Ag8 128.1(16)
C157 C156 C161 120.0
C157 C156 C155 117.0(18)
C161 C156 C155 122.8(18)
C156 C157 C158 120.0
C156 C157 H157 120.0
C158 C157 H157 120.0
C159 C158 C157 120.0
C159 C158 H158 120.0
C157 C158 H158 120.0
C160 C159 C158 120.0
C160 C159 H159 120.0
C158 C159 H159 120.0
C159 C160 C161 120.0
C159 C160 H160 120.0
C161 C160 H160 120.0
C160 C161 C156 120.0
C160 C161 H161 120.0
C156 C161 H161 120.0
C163 C162 Au8 174(3)
C163 C162 Ag6 88(2)
Au8 C162 Ag6 98.4(10)
C162 C163 C164 179(3)
C162 C163 Ag6 63.4(18)
C164 C163 Ag6 117.6(19)
C165 C164 C170 120.0
C165 C164 C163 119(2)
C170 C164 C163 120(2)
C164 C165 C166 120.0
C164 C165 H165 120.0
C166 C165 H165 120.0
C165 C166 C167 120.0
C165 C166 H166 120.0
C167 C166 H166 120.0
C168 C167 C166 120.0
C168 C167 H167 120.0
C166 C167 H167 120.0
C167 C168 C170 120.0
C167 C168 H168 120.0
C170 C168 H168 120.0
C168 C170 C164 120.0
C168 C170 H170 120.0
C164 C170 H170 120.0
C172 C171 Au7 178(2)
C172 C171 Ag8 82.0(17)
Au7 C171 Ag8 100.0(10)
C171 C172 C173 176(3)
C171 C172 Ag8 68.2(17)
C173 C172 Ag8 116.0(16)
C174 C173 C178 120.0
C174 C173 C172 118.9(17)
C178 C173 C172 121.1(17)
C175 C174 C173 120.0
C175 C174 H174 120.0
C173 C174 H174 120.0
C176 C175 C174 120.0
C176 C175 H175 120.0
C174 C175 H175 120.0
C177 C176 C175 120.0
C177 C176 H176 120.0
C175 C176 H176 120.0
C176 C177 C178 120.0
C176 C177 H177 120.0
C178 C177 H177 120.0
C177 C178 C173 120.0
C177 C178 H178 120.0
C173 C178 H178 120.0
C180 C179 Au10 166(3)
C180 C179 Ag10 76(3)
Au10 C179 Ag10 90.5(13)
C179 C180 C181 159(4)
C179 C180 Ag10 79(3)
C181 C180 Ag10 122(2)
C182 C181 C186 120.0
C182 C181 C180 118(3)
C186 C181 C180 122(3)
C183 C182 C181 120.0
C183 C182 H182 120.0
C181 C182 H182 120.0
C182 C183 C184 120.0
C182 C183 H183 120.0
C184 C183 H183 120.0
C185 C184 C183 120.0
C185 C184 H184 120.0
C183 C184 H184 120.0
C184 C185 C186 120.0
C184 C185 H185 120.0
C186 C185 H185 120.0
C185 C186 C181 120.0
C185 C186 H186 120.0
C181 C186 H186 120.0
C188 C187 Au12 174(2)
C188 C187 Ag10 88.6(19)
Au12 C187 Ag10 87.5(9)
C188 C187 Ag9 100.7(18)
Au12 C187 Ag9 83.0(9)
Ag10 C187 Ag9 80.3(7)
C187 C188 C189 170(3)
C190 C189 C194 120.0
C190 C189 C188 119.7(15)
C194 C189 C188 120.3(15)
C189 C190 C191 120.0
C189 C190 H190 120.0
C191 C190 H190 120.0
C192 C191 C190 120.0
C192 C191 H191 120.0
C190 C191 H191 120.0
C191 C192 C193 120.0
C191 C192 H192 120.0
C193 C192 H192 120.0
C192 C193 C194 120.0
C192 C193 H193 120.0
C194 C193 H193 120.0
C193 C194 C189 120.0
C193 C194 H194 120.0
C189 C194 H194 120.0
C196 C195 Au8 171(3)
C196 C195 Ag7 88(2)
Au8 C195 Ag7 93.6(11)
C195 C196 C197 167(4)
C195 C196 Ag7 65(2)
C197 C196 Ag7 128(2)
C198 C197 C202 120.0
C198 C197 C196 126(4)
C202 C197 C196 114(4)
C197 C198 C199 120.0
C197 C198 H198 120.0
C199 C198 H198 120.0
C200 C199 C198 120.0
C200 C199 H199 120.0
C198 C199 H199 120.0
C199 C200 C201 120.0
C199 C200 H200 120.0
C201 C200 H200 120.0
C202 C201 C200 120.0
C202 C201 H201 120.0
C200 C201 H201 120.0
C201 C202 C197 120.0
C201 C202 H202 120.0
C197 C202 H202 120.0
C204 C203 Au5 173(2)
C204 C203 Ag6 96.7(19)
Au5 C203 Ag6 88.4(10)
C203 C204 C205 174(3)
C203 C204 Ag6 57.4(17)
C205 C204 Ag6 125.9(17)
C206 C205 C210 120.0
C206 C205 C204 121(2)
C210 C205 C204 118(2)
C205 C206 C207 120.0
C205 C206 H206 120.0
C207 C206 H206 120.0
C208 C207 C206 120.0
C208 C207 H207 120.0
C206 C207 H207 120.0
C207 C208 C209 120.0
C207 C208 H208 120.0
C209 C208 H208 120.0
C210 C209 C208 120.0
C210 C209 H209 120.0
C208 C209 H209 120.0
C209 C210 C205 120.0
C209 C210 H210 120.0
C205 C210 H210 120.0
C212 C211 Au4 167(3)
C212 C211 Ag2 84(2)
Au4 C211 Ag2 93.4(12)
C211 C212 C213 170(4)
C211 C212 Ag2 63(2)
C213 C212 Ag2 125(3)
C214 C213 C218 120.0
C214 C213 C212 118(4)
C218 C213 C212 122(4)
C215 C214 C213 120.0
C215 C214 H214 120.0
C213 C214 H214 120.0
C214 C215 C216 120.0
C214 C215 H215 120.0
C216 C215 H215 120.0
C217 C216 C215 120.0
C217 C216 H216 120.0
C215 C216 H216 120.0
C216 C217 C218 120.0
C216 C217 H217 120.0
C218 C217 H217 120.0
C217 C218 C213 120.0
C217 C218 H218 120.0
C213 C218 H218 120.0
C220 C219 Au3 175(3)
C220 C219 Ag4 95(3)
Au3 C219 Ag4 88.6(12)
C219 C220 C221 160(3)
C219 C220 Ag4 62(2)
C221 C220 Ag4 135(3)
C222 C221 C226 120.0
C222 C221 C220 120.1(8)
C226 C221 C220 119.6(8)
C221 C222 C223 120.0
C221 C222 H222 120.0
C223 C222 H222 120.0
C224 C223 C222 120.0
C224 C223 H223 120.0
C222 C223 H223 120.0
C223 C224 C225 120.0
C223 C224 H224 120.0
C225 C224 H224 120.0
C226 C225 C224 120.0
C226 C225 H225 120.0
C224 C225 H225 120.0
C225 C226 C221 120.0
C225 C226 H226 120.0
C221 C226 H226 120.0
C228 C227 Au2 174(3)
C228 C227 Ag1 82.2(19)
Au2 C227 Ag1 102.2(12)
C227 C228 C229 166(3)
C227 C228 Ag1 66.0(19)
C229 C228 Ag1 125(2)
C230 C229 C234 120.0
C230 C229 C228 126(2)
C234 C229 C228 114(2)
C229 C230 C231 120.0
C229 C230 H230 120.0
C231 C230 H230 120.0
C232 C231 C230 120.0
C232 C231 H231 120.0
C230 C231 H231 120.0
C231 C232 C233 120.0
C231 C232 H232 120.0
C233 C232 H232 120.0
C232 C233 C234 120.0
C232 C233 H233 120.0
C234 C233 H233 120.0
C233 C234 C229 120.0
C233 C234 H234 120.0
C229 C234 H234 120.0
C236 C235 Au1 170(2)
C236 C235 Ag2 92.6(18)
Au1 C235 Ag2 95.5(10)
C235 C236 C237 179(3)
C235 C236 Ag2 58.1(15)
C237 C236 Ag2 120.5(16)
C238 C237 C242 120.0
C238 C237 C236 117.6(16)
C242 C237 C236 122.2(16)
C237 C238 C239 120.0
C237 C238 H238 120.0
C239 C238 H238 120.0
C238 C239 C240 120.0
C238 C239 H239 120.0
C240 C239 H239 120.0
C241 C240 C239 120.0
C241 C240 H240 120.0
C239 C240 H240 120.0
C242 C241 C240 120.0
C242 C241 H241 120.0
C240 C241 H241 120.0
C241 C242 C237 120.0
C241 C242 H242 120.0
C237 C242 H242 120.0
C244 C243 Au11 178(2)
C244 C243 Ag9 86.2(19)
Au11 C243 Ag9 92.0(9)
C243 C244 C245 171(3)
C243 C244 Ag9 67.1(17)
C245 C244 Ag9 121.6(16)
C246 C245 C250 120.0
C246 C245 C244 117.8(16)
C250 C245 C244 121.8(16)
C245 C246 C247 120.0
C245 C246 H246 120.0
C247 C246 H246 120.0
C248 C247 C246 120.0
C248 C247 H247 120.0
C246 C247 H247 120.0
C247 C248 C249 120.0
C247 C248 H248 120.0
C249 C248 H248 120.0
C250 C249 C248 120.0
C250 C249 H249 120.0
C248 C249 H249 120.0
C249 C250 C245 120.0
C249 C250 H250 120.0
C245 C250 H250 120.0
C252 C251 Au9 178(2)
C252 C251 Ag9 93.6(18)
Au9 C251 Ag9 87.7(9)
C251 C252 C253 176(3)
C251 C252 Ag9 60.0(16)
C253 C252 Ag9 117.4(17)
C254 C253 C258 120.0
C254 C253 C252 122.6(17)
C258 C253 C252 117.4(17)
C255 C254 C253 120.0
C255 C254 H254 120.0
C253 C254 H254 120.0
C254 C255 C256 120.0
C254 C255 H255 120.0
C256 C255 H255 120.0
C257 C256 C255 120.0
C257 C256 H256 120.0
C255 C256 H256 120.0
C258 C257 C256 120.0
C258 C257 H257 120.0
C256 C257 H257 120.0
C257 C258 C253 120.0
C257 C258 H258 120.0
C253 C258 H258 120.0

loop_
_geom_bond_atom_site_label_1
_geom_bond_atom_site_label_2
_geom_bond_distance
_geom_bond_publ_flag
Au1 C235 1.93(2) yes
Au1 P1 2.266(7) yes
Au1 Au3 3.0720(17) yes
Au1 Ag2 3.081(3) yes
Au2 C227 1.93(3) ?
Au2 P2 2.299(7) yes
Au2 Au4 3.1198(15) yes
Au2 Ag1 3.238(3) ?
Au3 C219 1.95(3) ?
Au3 C90 1.97(3) ?
Au3 Ag2 2.994(3) yes
Au3 Ag4 3.000(2) yes
Au3 Ag1 3.001(3) yes
Au3 Ag3 3.060(3) yes
Au4 C211 1.82(3) ?
Au4 C130 2.00(3) ?
Au4 Ag1 2.918(3) yes
Au4 Ag2 2.972(3) yes
Au4 Ag3 3.005(2) yes
Au4 Ag4 3.107(2) yes
Au5 C203 2.02(2) ?
Au5 C106 2.07(3) ?
Au5 Ag4 2.967(2) yes
Au5 Ag6 2.990(2) yes
Au5 Ag5 3.013(3) yes
Au5 Ag3 3.173(2) yes
Au6 C146 1.99(3) ?
Au6 C138 2.03(4) ?
Au6 Ag3 2.932(2) yes
Au6 Ag5 3.085(2) yes
Au6 Ag6 3.119(2) yes
Au6 Ag4 3.206(2) yes
Au7 C171 1.96(2) ?
Au7 C114 2.00(3) ?
Au7 Ag7 2.958(2) yes
Au7 Ag6 2.967(2) yes
Au7 Ag5 3.168(2) yes
Au7 Ag8 3.259(2) yes
Au7 Au8 3.3413(14) yes
Au8 C162 2.00(3) ?
Au8 C195 2.03(3) ?
Au8 Ag8 2.947(2) yes
Au8 Ag5 2.997(2) yes
Au8 Ag7 3.146(2) yes
Au8 Ag6 3.214(3) yes
Au9 C122 1.99(2) ?
Au9 C251 2.01(2) ?
Au9 Ag10 2.952(3) yes
Au9 Ag9 3.012(2) yes
Au9 Ag8 3.015(2) yes
Au9 Ag7 3.036(2) yes
Au9 Au12 3.0870(14) yes
Au10 C154 2.05(2) ?
Au10 C179 2.10(4) ?
Au10 Ag9 2.954(3) yes
Au10 Ag7 3.047(2) yes
Au10 Au11 3.0740(15) yes
Au10 Ag8 3.137(2) yes
Au10 Ag10 3.349(3) yes
Au11 C243 2.00(3) ?
Au11 P4 2.282(8) yes
Au11 Ag9 3.143(3) yes
Au12 C187 2.04(3) ?
Au12 P3 2.274(8) yes
Au12 Ag9 3.101(2) yes
Au12 Ag10 3.163(3) yes
Ag1 C227 2.22(3) ?
Ag1 C90 2.24(3) ?
Ag1 C228 2.41(3) ?
Ag1 C91 2.56(3) ?
Ag1 Ag2 3.218(5) yes
Ag2 C235 2.22(2) ?
Ag2 C211 2.24(3) ?
Ag2 C212 2.50(4) ?
Ag2 C236 2.62(3) ?
Ag3 C106 2.13(3) ?
Ag3 C130 2.31(3) ?
Ag3 C107 2.57(3) ?
Ag3 Ag4 3.230(3) yes
Ag4 C146 2.32(2) ?
Ag4 C219 2.33(3) ?
Ag4 C147 2.51(2) ?
Ag4 C220 2.64(3) ?
Ag5 C138 2.28(3) ?
Ag5 C114 2.37(3) ?
Ag5 C115 2.53(3) ?
Ag5 C139 2.64(3) ?
Ag5 Ag6 3.312(3) yes
Ag6 C162 2.24(3) ?
Ag6 C203 2.27(2) ?
Ag6 C163 2.50(3) ?
Ag6 C204 2.67(3) ?
Ag7 C122 2.28(2) ?
Ag7 C195 2.28(3) ?
Ag7 C196 2.53(3) ?
Ag7 C123 2.69(3) ?
Ag7 Ag8 3.233(3) yes
Ag8 C154 2.23(2) ?
Ag8 C171 2.29(2) ?
Ag8 C172 2.44(3) ?
Ag8 C155 2.63(2) ?
Ag9 C251 2.32(2) ?
Ag9 C243 2.36(2) ?
Ag9 C244 2.55(3) ?
Ag9 C187 2.60(3) ?
Ag9 C252 2.68(3) ?
Ag9 Ag10 3.289(4) yes
Ag10 C187 2.50(3) ?
Ag10 C180 2.57(3) ?
Ag10 C122 2.59(2) ?
Ag10 C179 2.60(3) ?
P1 C13 1.70(3) ?
P1 C1 1.816(15) ?
P1 C7 1.847(19) ?
P2 C69 1.70(3) ?
P2 C76 1.81(2) ?
P2 C70 1.861(17) ?
P3 C35 1.768(15) ?
P3 C28 1.78(3) ?
P3 C29 1.832(17) ?
P4 C53 1.70(3) ?
P4 C47 1.856(19) ?
P4 C41 1.858(17) ?
C1 C2 1.3900 ?
C1 C6 1.3900 ?
C2 C3 1.3900 ?
C2 H2 0.9500 ?
C3 C4 1.3900 ?
C3 H3 0.9500 ?
C4 C5 1.3900 ?
C4 H4 0.9500 ?
C5 C6 1.3900 ?
C5 H5 0.9500 ?
C6 H6 0.9500 ?
C7 C8 1.3900 ?
C7 C12 1.3900 ?
C8 C9 1.3900 ?
C8 H8 0.9500 ?
C9 C10 1.3900 ?
C9 H9 0.9500 ?
C10 C11 1.3900 ?
C10 H10 0.9500 ?
C11 C12 1.3900 ?
C11 H11 0.9500 ?
C12 H12 0.9500 ?
C13 C14 1.30(4) ?
C14 C15 1.37(3) ?
C15 C16 1.3900 ?
C15 C20 1.3900 ?
C16 C17 1.3900 ?
C16 H16 0.9500 ?
C17 C18 1.3900 ?
C17 H17 0.9500 ?
C18 C19 1.3900 ?
C18 C21 1.557(15) ?
C19 C20 1.3900 ?
C19 H19 0.9500 ?
C20 H20 0.9500 ?
C21 C22 1.3900 ?
C21 C26 1.3900 ?
C22 C23 1.3900 ?
C22 H22 0.9500 ?
C23 C24 1.3900 ?
C23 H23 0.9500 ?
C24 C25 1.3900 ?
C24 C27 1.41(3) ?
C25 C26 1.3900 ?
C25 H25 0.9500 ?
C26 H26 0.9500 ?
C27 C28 1.16(4) ?
C29 C30 1.3900 ?
C29 C34 1.3900 ?
C30 C31 1.3900 ?
C30 H30 0.9500 ?
C31 C32 1.3900 ?
C31 H31 0.9500 ?
C32 C33 1.3900 ?
C32 H32 0.9500 ?
C33 C34 1.3900 ?
C33 H33 0.9500 ?
C34 H34 0.9500 ?
C35 C36 1.3900 ?
C35 C40 1.3900 ?
C36 C37 1.3900 ?
C36 H36 0.9500 ?
C37 C38 1.3900 ?
C37 H37 0.9500 ?
C38 C39 1.3900 ?
C38 H38 0.9500 ?
C39 C40 1.3900 ?
C39 H39 0.9500 ?
C40 H40 0.9500 ?
C41 C42 1.3900 ?
C41 C46 1.3900 ?
C42 C43 1.3900 ?
C42 H42 0.9500 ?
C43 C44 1.3900 ?
C43 H43 0.9500 ?
C44 C45 1.3900 ?
C44 H44 0.9500 ?
C45 C46 1.3900 ?
C45 H45 0.9500 ?
C46 H46 0.9500 ?
C47 C48 1.3900 ?
C47 C52 1.3900 ?
C48 C49 1.3900 ?
C48 H48 0.9500 ?
C49 C50 1.3900 ?
C49 H49 0.9500 ?
C50 C51 1.3900 ?
C50 H50 0.9500 ?
C51 C52 1.3900 ?
C51 H51 0.9500 ?
C52 H52 0.9500 ?
C53 C54 1.23(4) ?
C54 C55 1.442(17) ?
C55 C58 1.3900 ?
C55 C61 1.3900 ?
C58 C57 1.3900 ?
C58 H58 0.9500 ?
C57 C59 1.3900 ?
C57 H57 0.9500 ?
C59 C60 1.3900 ?
C59 C62 1.538(16) ?
C60 C61 1.3900 ?
C60 H60 0.9500 ?
C61 H61 0.9500 ?
C62 C63 1.3900 ?
C62 C67 1.3900 ?
C63 C64 1.3900 ?
C63 H63 0.9500 ?
C64 C65 1.3900 ?
C64 H64 0.9500 ?
C65 C66 1.3900 ?
C65 C68 1.48(4) ?
C66 C67 1.3900 ?
C66 H66 0.9500 ?
C67 H67 0.9500 ?
C68 C69 1.20(4) ?
C70 C71 1.3900 ?
C70 C75 1.3900 ?
C71 C72 1.3900 ?
C71 H71 0.9500 ?
C72 C73 1.3900 ?
C72 H72 0.9500 ?
C73 C74 1.3900 ?
C73 H73 0.9500 ?
C74 C75 1.3900 ?
C74 H74 0.9500 ?
C75 H75 0.9500 ?
C76 C77 1.3900 ?
C76 C81 1.3900 ?
C77 C78 1.3900 ?
C77 H77 0.9500 ?
C78 C79 1.3900 ?
C78 H78 0.9500 ?
C79 C80 1.3900 ?
C79 H79 0.9500 ?
C80 C81 1.3900 ?
C80 H80 0.9500 ?
C81 H81 0.9500 ?
C90 C91 1.20(4) ?
C91 C100 1.48(3) ?
C100 C101 1.3900 ?
C100 C105 1.3900 ?
C101 C102 1.3900 ?
C101 H101 0.9500 ?
C102 C103 1.3900 ?
C102 H102 0.9500 ?
C103 C104 1.3900 ?
C103 H103 0.9500 ?
C104 C105 1.3900 ?
C104 H104 0.9500 ?
C105 H105 0.9500 ?
C106 C107 1.16(4) ?
C107 C108 1.45(3) ?
C108 C109 1.3900 ?
C108 C113 1.3900 ?
C109 C110 1.3900 ?
C109 H109 0.9500 ?
C110 C111 1.3900 ?
C110 H110 0.9500 ?
C111 C112 1.3900 ?
C111 H111 0.9500 ?
C112 C113 1.3900 ?
C112 H112 0.9500 ?
C113 H113 0.9500 ?
C114 C115 1.19(4) ?
C115 C116 1.47(3) ?
C116 C117 1.3900 ?
C116 C121 1.3900 ?
C117 C118 1.3900 ?
C117 H117 0.9500 ?
C118 C119 1.3900 ?
C118 H118 0.9500 ?
C119 C120 1.3900 ?
C119 H119 0.9500 ?
C120 C121 1.3900 ?
C120 H120 0.9500 ?
C121 H121 0.9500 ?
C122 C123 1.234(17) ?
C123 C124 1.463(18) ?
C124 C125 1.3900 ?
C124 C129 1.3900 ?
C125 C126 1.3900 ?
C125 H125 0.9500 ?
C126 C127 1.3900 ?
C126 H126 0.9500 ?
C127 C128 1.3900 ?
C127 H127 0.9500 ?
C128 C129 1.3900 ?
C128 H128 0.9500 ?
C129 H129 0.9500 ?
C130 C131 1.13(4) ?
C131 C132 1.48(4) ?
C132 C133 1.3900 ?
C132 C137 1.3900 ?
C133 C134 1.3900 ?
C133 H133 0.9500 ?
C134 C135 1.3900 ?
C134 H134 0.9500 ?
C135 C136 1.3900 ?
C135 H135 0.9500 ?
C136 C137 1.3900 ?
C136 H136 0.9500 ?
C137 H137 0.9500 ?
C138 C139 1.23(4) ?
C139 C140 1.34(4) ?
C140 C141 1.3900 ?
C140 C145 1.3900 ?
C141 C142 1.3900 ?
C141 H141 0.9500 ?
C142 C143 1.3900 ?
C142 H142 0.9500 ?
C143 C144 1.3900 ?
C143 H143 0.9500 ?
C144 C145 1.3900 ?
C144 H144 0.9500 ?
C145 H145 0.9500 ?
C146 C147 1.21(3) ?
C147 C148 1.38(3) ?
C148 C149 1.3900 ?
C148 C153 1.3900 ?
C149 C150 1.3900 ?
C149 H149 0.9500 ?
C150 C151 1.3900 ?
C150 H150 0.9500 ?
C151 C152 1.3900 ?
C151 H151 0.9500 ?
C152 C153 1.3900 ?
C152 H152 0.9500 ?
C153 H153 0.9500 ?
C154 C155 1.12(3) ?
C155 C156 1.52(3) ?
C156 C157 1.3900 ?
C156 C161 1.3900 ?
C157 C158 1.3900 ?
C157 H157 0.9500 ?
C158 C159 1.3900 ?
C158 H158 0.9500 ?
C159 C160 1.3900 ?
C159 H159 0.9500 ?
C160 C161 1.3900 ?
C160 H160 0.9500 ?
C161 H161 0.9500 ?
C162 C163 1.20(4) ?
C163 C164 1.44(3) ?
C164 C165 1.3900 ?
C164 C170 1.3900 ?
C165 C166 1.3900 ?
C165 H165 0.9500 ?
C166 C167 1.3900 ?
C166 H166 0.9500 ?
C167 C168 1.3900 ?
C167 H167 0.9500 ?
C168 C170 1.3900 ?
C168 H168 0.9500 ?
C170 H170 0.9500 ?
C171 C172 1.23(3) ?
C172 C173 1.44(3) ?
C173 C174 1.3900 ?
C173 C178 1.3900 ?
C174 C175 1.3900 ?
C174 H174 0.9500 ?
C175 C176 1.3900 ?
C175 H175 0.9500 ?
C176 C177 1.3900 ?
C176 H176 0.9500 ?
C177 C178 1.3900 ?
C177 H177 0.9500 ?
C178 H178 0.9500 ?
C179 C180 1.12(4) ?
C180 C181 1.43(4) ?
C181 C182 1.3900 ?
C181 C186 1.3900 ?
C182 C183 1.3900 ?
C182 H182 0.9500 ?
C183 C184 1.3900 ?
C183 H183 0.9500 ?
C184 C185 1.3900 ?
C184 H184 0.9500 ?
C185 C186 1.3900 ?
C185 H185 0.9500 ?
C186 H186 0.9500 ?
C187 C188 1.17(3) ?
C188 C189 1.41(3) ?
C189 C190 1.3900 ?
C189 C194 1.3900 ?
C190 C191 1.3900 ?
C190 H190 0.9500 ?
C191 C192 1.3900 ?
C191 H191 0.9500 ?
C192 C193 1.3900 ?
C192 H192 0.9500 ?
C193 C194 1.3900 ?
C193 H193 0.9500 ?
C194 H194 0.9500 ?
C195 C196 1.18(4) ?
C196 C197 1.63(5) ?
C197 C198 1.3900 ?
C197 C202 1.3900 ?
C198 C199 1.3900 ?
C198 H198 0.9500 ?
C199 C200 1.3900 ?
C199 H199 0.9500 ?
C200 C201 1.3900 ?
C200 H200 0.9500 ?
C201 C202 1.3900 ?
C201 H201 0.9500 ?
C202 H202 0.9500 ?
C203 C204 1.17(3) ?
C204 C205 1.44(3) ?
C205 C206 1.3900 ?
C205 C210 1.3900 ?
C206 C207 1.3900 ?
C206 H206 0.9500 ?
C207 C208 1.3900 ?
C207 H207 0.9500 ?
C208 C209 1.3900 ?
C208 H208 0.9500 ?
C209 C210 1.3900 ?
C209 H209 0.9500 ?
C210 H210 0.9500 ?
C211 C212 1.37(5) ?
C212 C213 1.49(5) ?
C213 C214 1.3900 ?
C213 C218 1.3900 ?
C214 C215 1.3900(11) ?
C214 H214 0.9500 ?
C215 C216 1.3900 ?
C215 H215 0.9500 ?
C216 C217 1.3900 ?
C216 H216 0.9500 ?
C217 C218 1.3900 ?
C217 H217 0.9500 ?
C218 H218 0.9500 ?
C219 C220 1.04(4) ?
C220 C221 1.525(19) ?
C221 C222 1.3900 ?
C221 C226 1.3900 ?
C222 C223 1.3900 ?
C222 H222 0.9500 ?
C223 C224 1.3900 ?
C223 H223 0.9500 ?
C224 C225 1.3900 ?
C224 H224 0.9500 ?
C225 C226 1.3900 ?
C225 H225 0.9500 ?
C226 H226 0.9500 ?
C227 C228 1.29(4) ?
C228 C229 1.50(4) ?
C229 C230 1.3900 ?
C229 C234 1.3900 ?
C230 C231 1.3900 ?
C230 H230 0.9500 ?
C231 C232 1.3900 ?
C231 H231 0.9500 ?
C232 C233 1.3900 ?
C232 H232 0.9500 ?
C233 C234 1.3900 ?
C233 H233 0.9500 ?
C234 H234 0.9500 ?
C235 C236 1.28(3) ?
C236 C237 1.47(3) ?
C237 C238 1.3900 ?
C237 C242 1.3900 ?
C238 C239 1.3900 ?
C238 H238 0.9500 ?
C239 C240 1.3900 ?
C239 H239 0.9500 ?
C240 C241 1.3900 ?
C240 H240 0.9500 ?
C241 C242 1.3900 ?
C241 H241 0.9500 ?
C242 H242 0.9500 ?
C243 C244 1.15(3) ?
C244 C245 1.53(3) ?
C245 C246 1.3900 ?
C245 C250 1.3900 ?
C246 C247 1.3900 ?
C246 H246 0.9500 ?
C247 C248 1.3900 ?
C247 H247 0.9500 ?
C248 C249 1.3900 ?
C248 H248 0.9500 ?
C249 C250 1.3900 ?
C249 H249 0.9500 ?
C250 H250 0.9500 ?
C251 C252 1.19(3) ?
C252 C253 1.44(3) ?
C253 C254 1.3900 ?
C253 C258 1.3900 ?
C254 C255 1.3900 ?
C254 H254 0.9500 ?
C255 C256 1.3900 ?
C255 H255 0.9500 ?
C256 C257 1.3900 ?
C256 H256 0.9500 ?
C257 C258 1.3900 ?
C257 H257 0.9500 ?
C258 H258 0.9500 ?

loop_
_platon_squeeze_void_nr
_platon_squeeze_void_average_x
_platon_squeeze_void_average_y
_platon_squeeze_void_average_z
_platon_squeeze_void_volume
_platon_squeeze_void_count_electrons
_platon_squeeze_void_content
1 0.500 0.020 0.371 3219 1227 ' '
2 0.107 0.000 0.801 7 2 ' '
3 0.893 0.000 0.199 7 3 ' '
